data_1568864
loop_
_publ_author_name
'Mai, Jonathan'
'R&#xf6;sch, Bastian'
'Patel, Neha'
'Langer, Jens'
'Harder, Sjoerd'

_publ_section_title
;
 On the existence of low-valent magnesium-calcium complexes.
;
_journal_issue 18
_journal_name_full 'Chemical science'
_journal_page_first 4724
_journal_page_last 4734
_journal_paper_doi 10.1039/d3sc00909b
_journal_volume 14
_journal_year 2023
_chemical_formula_sum 'C92.85 H135.3 Ca2 N4'
_chemical_formula_weight 1387.65
_space_group_crystal_system monoclinic
_space_group_IT_number 15
_space_group_name_Hall '-C 2yc'
_space_group_name_H-M_alt 'C 1 2/c 1'
_atom_sites_solution_hydrogens geom
_audit_creation_method SHELXL-2019/2
_audit_update_record
;
2023-02-08 deposited with the CCDC.	2023-04-13 downloaded from the CCDC.
;
_cell_angle_alpha 90
_cell_angle_beta 98.7696(12)
_cell_angle_gamma 90
_cell_formula_units_Z 8
_cell_length_a 47.9193(6)
_cell_length_b 12.7914(2)
_cell_length_c 27.3845(4)
_cell_measurement_temperature 100(2)
_cell_volume 16589.2(4)
_computing_structure_refinement 'SHELXL-2019/2 (Sheldrick, 2019)'
_diffrn_ambient_temperature 100(2)
_diffrn_measured_fraction_theta_full 0.997
_diffrn_measured_fraction_theta_max 0.979
_diffrn_radiation_type CuK\a
_diffrn_radiation_wavelength 1.54184
_diffrn_reflns_av_R_equivalents 0.0315
_diffrn_reflns_av_unetI/netI 0.0247
_diffrn_reflns_Laue_measured_fraction_full 0.997
_diffrn_reflns_Laue_measured_fraction_max 0.979
_diffrn_reflns_limit_h_max 59
_diffrn_reflns_limit_h_min -56
_diffrn_reflns_limit_k_max 14
_diffrn_reflns_limit_k_min -15
_diffrn_reflns_limit_l_max 28
_diffrn_reflns_limit_l_min -33
_diffrn_reflns_number 64408
_diffrn_reflns_point_group_measured_fraction_full 0.997
_diffrn_reflns_point_group_measured_fraction_max 0.979
_diffrn_reflns_theta_full 67.684
_diffrn_reflns_theta_max 72.910
_diffrn_reflns_theta_min 3.266
_exptl_absorpt_coefficient_mu 1.530
_exptl_crystal_density_diffrn 1.111
_exptl_crystal_F_000 6083
_exptl_crystal_size_max 0.227
_exptl_crystal_size_mid 0.092
_exptl_crystal_size_min 0.057
_refine_diff_density_max 0.364
_refine_diff_density_min -0.330
_refine_diff_density_rms 0.041
_refine_ls_extinction_method none
_refine_ls_goodness_of_fit_ref 1.041
_refine_ls_hydrogen_treatment constr
_refine_ls_matrix_type full
_refine_ls_number_parameters 1097
_refine_ls_number_reflns 16214
_refine_ls_number_restraints 1121
_refine_ls_restrained_S_all 1.022
_refine_ls_R_factor_all 0.0457
_refine_ls_R_factor_gt 0.0392
_refine_ls_shift/su_max 0.003
_refine_ls_shift/su_mean 0.000
_refine_ls_structure_factor_coef Fsqd
_refine_ls_weighting_details 'w=1/[\s^2^(Fo^2^)+(0.0455P)^2^+15.8130P] where P=(Fo^2^+2Fc^2^)/3'
_refine_ls_weighting_scheme calc
_refine_ls_wR_factor_gt 0.0974
_refine_ls_wR_factor_ref 0.1023
_reflns_Friedel_coverage 0.000
_reflns_number_gt 14300
_reflns_number_total 16214
_reflns_threshold_expression 'I > 2\s(I)'
_cod_data_source_file d3sc00909b2.cif
_cod_data_source_block hasj210311a
_cod_depositor_comments 'Adding full bibliography for 1568860--1568864.cif.'
_cod_original_cell_volume 16589.3(4)
_cod_original_sg_symbol_H-M 'C 2/c'
_cod_original_formula_sum 'C92.85 H135.30 Ca2 N4'
_cod_database_code 1568864
_shelx_shelxl_version_number 2019/2
_shelx_space_group_comment
;
The symmetry employed for this shelxl refinement is uniquely defined
by the following loop, which should always be used as a source of
symmetry information in preference to the above space-group names.
They are only intended as comments.
;
_shelx_estimated_absorpt_t_min 0.723
_shelx_estimated_absorpt_t_max 0.918

loop_
_space_group_symop_operation_xyz
'x, y, z'
'-x, y, -z+1/2'
'x+1/2, y+1/2, z'
'-x+1/2, y+1/2, -z+1/2'
'-x, -y, -z'
'x, -y, z-1/2'
'-x+1/2, -y+1/2, -z'
'x+1/2, -y+1/2, z-1/2'

loop_
_atom_site_label
_atom_site_type_symbol
_atom_site_fract_x
_atom_site_fract_y
_atom_site_fract_z
_atom_site_U_iso_or_equiv
_atom_site_adp_type
_atom_site_occupancy
_atom_site_site_symmetry_order
_atom_site_calc_flag
_atom_site_refinement_flags_posn
_atom_site_refinement_flags_adp
_atom_site_refinement_flags_occupancy
_atom_site_disorder_assembly
_atom_site_disorder_group
Ca1 Ca 0.63523(2) 0.25231(2) 0.69712(2) 0.02054(7) Uani 1 1 d . . . . .
Ca2 Ca 0.63885(2) 0.14982(2) 0.85917(2) 0.02389(7) Uani 1 1 d . . . . .
N1 N 0.60366(2) 0.24896(10) 0.62274(4) 0.0216(2) Uani 1 1 d . . . . .
N2 N 0.66466(2) 0.30131(9) 0.64034(4) 0.0174(2) Uani 1 1 d . . . . .
N3 N 0.64378(2) 0.21378(9) 0.94040(4) 0.0196(2) Uani 1 1 d . . . . .
N4 N 0.64125(3) -0.00628(9) 0.90406(4) 0.0208(2) Uani 1 1 d . . . . .
C1 C 0.58235(3) 0.27444(15) 0.53516(5) 0.0306(3) Uani 1 1 d . . . . .
H1A H 0.586958 0.222870 0.511155 0.046 Uiso 1 1 calc R U . . .
H1B H 0.579362 0.342880 0.519136 0.046 Uiso 1 1 calc R U . . .
H1C H 0.565111 0.252957 0.547636 0.046 Uiso 1 1 calc R U . . .
C2 C 0.60656(3) 0.28158(12) 0.57790(5) 0.0216(3) Uani 1 1 d . . . . .
C3 C 0.63184(3) 0.32153(11) 0.56479(5) 0.0199(3) Uani 1 1 d . . . . .
H3 H 0.630372 0.347977 0.532078 0.024 Uiso 1 1 calc R U . . .
C4 C 0.65875(3) 0.32797(11) 0.59284(5) 0.0184(3) Uani 1 1 d . . . . .
C5 C 0.68221(3) 0.36638(12) 0.56597(5) 0.0242(3) Uani 1 1 d . . . . .
H5A H 0.691430 0.427045 0.583369 0.036 Uiso 1 1 calc R U . . .
H5B H 0.674260 0.386458 0.532162 0.036 Uiso 1 1 calc R U . . .
H5C H 0.696093 0.310466 0.564996 0.036 Uiso 1 1 calc R U . . .
C6 C 0.57670(3) 0.21268(13) 0.63255(5) 0.0244(3) Uani 1 1 d . . . . .
C7 C 0.57300(3) 0.10511(13) 0.64131(5) 0.0275(3) Uani 1 1 d . . . . .
C8 C 0.54738(4) 0.07319(15) 0.65483(6) 0.0342(4) Uani 1 1 d . . . . .
H8 H 0.544334 0.001092 0.660470 0.041 Uiso 1 1 calc R U . . .
C9 C 0.52629(3) 0.14471(16) 0.66019(6) 0.0376(4) Uani 1 1 d . . . . .
H9 H 0.509059 0.121264 0.669556 0.045 Uiso 1 1 calc R U . . .
C10 C 0.53024(3) 0.24974(15) 0.65199(6) 0.0333(4) Uani 1 1 d . . . . .
H10 H 0.515611 0.297867 0.655733 0.040 Uiso 1 1 calc R U . . .
C11 C 0.55540(3) 0.28650(14) 0.63825(5) 0.0273(3) Uani 1 1 d . . . . .
C12 C 0.59626(3) 0.02607(13) 0.63575(6) 0.0286(3) Uani 1 1 d . . . . .
H12 H 0.614244 0.057257 0.652943 0.034 Uiso 1 1 calc R U . . .
C13 C 0.59284(4) -0.07898(13) 0.66136(6) 0.0343(4) Uani 1 1 d . . . . .
H13A H 0.588863 -0.065250 0.695213 0.041 Uiso 1 1 calc R U . . .
H13B H 0.576306 -0.116019 0.643154 0.041 Uiso 1 1 calc R U . . .
C14 C 0.61855(5) -0.15001(15) 0.66455(7) 0.0435(4) Uani 1 1 d . . . . .
H14A H 0.615387 -0.213132 0.683241 0.065 Uiso 1 1 calc R U . . .
H14B H 0.635217 -0.113020 0.681298 0.065 Uiso 1 1 calc R U . . .
H14C H 0.621594 -0.169604 0.631171 0.065 Uiso 1 1 calc R U . . .
C15 C 0.60041(4) 0.00995(14) 0.58148(6) 0.0368(4) Uani 1 1 d . . . . .
H15A H 0.604209 0.078740 0.567288 0.044 Uiso 1 1 calc R U . . .
H15B H 0.617317 -0.034239 0.580901 0.044 Uiso 1 1 calc R U . . .
C16 C 0.57563(5) -0.0402(2) 0.54874(7) 0.0582(6) Uani 1 1 d . . . . .
H16A H 0.572753 -0.111104 0.560549 0.087 Uiso 1 1 calc R U . . .
H16B H 0.579562 -0.043305 0.514684 0.087 Uiso 1 1 calc R U . . .
H16C H 0.558579 0.001493 0.549835 0.087 Uiso 1 1 calc R U . . .
C17 C 0.56040(3) 0.40295(14) 0.63179(6) 0.0290(3) Uani 1 1 d . . . . .
H17 H 0.573369 0.410292 0.606641 0.035 Uiso 1 1 calc R U . . .
C18 C 0.53365(4) 0.46623(16) 0.61321(6) 0.0383(4) Uani 1 1 d . . . . .
H18A H 0.520412 0.459363 0.637470 0.046 Uiso 1 1 calc R U . . .
H18B H 0.538863 0.540956 0.611867 0.046 Uiso 1 1 calc R U . . .
C19 C 0.51839(4) 0.4337(2) 0.56256(7) 0.0511(5) Uani 1 1 d . . . . .
H19A H 0.513002 0.359863 0.563412 0.077 Uiso 1 1 calc R U . . .
H19B H 0.530945 0.443622 0.537842 0.077 Uiso 1 1 calc R U . . .
H19C H 0.501421 0.476581 0.553866 0.077 Uiso 1 1 calc R U . . .
C20 C 0.57570(3) 0.44967(13) 0.68063(6) 0.0303(3) Uani 1 1 d . . . . .
H20A H 0.561555 0.463966 0.702617 0.036 Uiso 1 1 calc R U . . .
H20B H 0.589023 0.396858 0.697139 0.036 Uiso 1 1 calc R U . . .
C21 C 0.59194(5) 0.54979(17) 0.67464(8) 0.0488(5) Uani 1 1 d . . . . .
H21A H 0.600613 0.575130 0.707211 0.073 Uiso 1 1 calc R U . . .
H21B H 0.578968 0.602937 0.658480 0.073 Uiso 1 1 calc R U . . .
H21C H 0.606701 0.535848 0.654359 0.073 Uiso 1 1 calc R U . . .
C22 C 0.69329(3) 0.30446(11) 0.66426(5) 0.0185(3) Uani 1 1 d . . . . .
C23 C 0.70401(3) 0.39566(11) 0.68952(5) 0.0214(3) Uani 1 1 d . . . . .
C24 C 0.73067(3) 0.39101(12) 0.71851(6) 0.0268(3) Uani 1 1 d . . . . .
H24 H 0.738120 0.451591 0.735884 0.032 Uiso 1 1 calc R U . . .
C25 C 0.74643(3) 0.29961(13) 0.72238(6) 0.0289(3) Uani 1 1 d . . . . .
H25 H 0.764024 0.296682 0.743691 0.035 Uiso 1 1 calc R U . . .
C26 C 0.73639(3) 0.21240(12) 0.69496(6) 0.0258(3) Uani 1 1 d . . . . .
H26 H 0.747639 0.150963 0.696656 0.031 Uiso 1 1 calc R U . . .
C27 C 0.71009(3) 0.21339(11) 0.66499(5) 0.0209(3) Uani 1 1 d . . . . .
C28 C 0.68721(3) 0.49712(11) 0.68355(5) 0.0227(3) Uani 1 1 d . . . . .
H28 H 0.672610 0.487789 0.653632 0.027 Uiso 1 1 calc R U . . .
C29 C 0.67095(3) 0.51830(12) 0.72683(5) 0.0242(3) Uani 1 1 d . . . . .
H29A H 0.657809 0.577271 0.717692 0.029 Uiso 1 1 calc R U . . .
H29B H 0.659420 0.455942 0.731546 0.029 Uiso 1 1 calc R U . . .
C30 C 0.68924(3) 0.54398(13) 0.77578(6) 0.0287(3) Uani 1 1 d . . . . .
H30A H 0.677220 0.552493 0.801434 0.043 Uiso 1 1 calc R U . . .
H30B H 0.699591 0.609021 0.772457 0.043 Uiso 1 1 calc R U . . .
H30C H 0.702674 0.486972 0.784970 0.043 Uiso 1 1 calc R U . . .
C31 C 0.70553(4) 0.59050(12) 0.67239(6) 0.0293(3) Uani 1 1 d . . . . .
H31A H 0.720160 0.603297 0.701416 0.035 Uiso 1 1 calc R U . . .
H31B H 0.715289 0.572344 0.644167 0.035 Uiso 1 1 calc R U . . .
C32 C 0.68864(4) 0.69061(14) 0.66020(7) 0.0410(4) Uani 1 1 d . . . . .
H32A H 0.681635 0.715896 0.689860 0.062 Uiso 1 1 calc R U . . .
H32B H 0.672638 0.676365 0.634242 0.062 Uiso 1 1 calc R U . . .
H32C H 0.700800 0.743916 0.648656 0.062 Uiso 1 1 calc R U . . .
C33 C 0.70008(3) 0.12095(11) 0.63170(5) 0.0221(3) Uani 1 1 d . . . . .
H33 H 0.685789 0.149441 0.604533 0.027 Uiso 1 1 calc R U . . .
C34 C 0.72429(3) 0.07675(13) 0.60668(6) 0.0280(3) Uani 1 1 d . . . . .
H34A H 0.734022 0.135388 0.592736 0.034 Uiso 1 1 calc R U . . .
H34B H 0.738170 0.041989 0.631994 0.034 Uiso 1 1 calc R U . . .
C35 C 0.71436(4) -0.00098(16) 0.56574(7) 0.0417(4) Uani 1 1 d . . . . .
H35A H 0.707221 -0.064008 0.580003 0.063 Uiso 1 1 calc R U . . .
H35B H 0.730199 -0.019599 0.548640 0.063 Uiso 1 1 calc R U . . .
H35C H 0.699258 0.030547 0.542175 0.063 Uiso 1 1 calc R U . . .
C36 C 0.68472(3) 0.03716(12) 0.65797(6) 0.0255(3) Uani 1 1 d . . . . .
H36A H 0.668395 0.070452 0.669983 0.031 Uiso 1 1 calc R U . . .
H36B H 0.677181 -0.016387 0.633344 0.031 Uiso 1 1 calc R U . . .
C37 C 0.70247(4) -0.01791(13) 0.70143(6) 0.0306(3) Uani 1 1 d . . . . .
H37A H 0.709889 0.033856 0.726463 0.046 Uiso 1 1 calc R U . . .
H37B H 0.718207 -0.054476 0.689877 0.046 Uiso 1 1 calc R U . . .
H37C H 0.690712 -0.068489 0.715880 0.046 Uiso 1 1 calc R U . . .
C38 C 0.62655(3) 0.30466(11) 0.79203(5) 0.0177(3) Uani 1 1 d . . . . .
C39 C 0.65641(3) 0.28410(11) 0.79370(5) 0.0202(3) Uani 1 1 d . . . . .
H39 H 0.669512 0.338772 0.803366 0.024 Uiso 1 1 calc R U . . .
C40 C 0.66693(3) 0.18363(12) 0.78120(5) 0.0221(3) Uani 1 1 d . . . . .
H40 H 0.686676 0.172648 0.783186 0.026 Uiso 1 1 calc R U . . .
C41 C 0.64823(3) 0.10290(12) 0.76626(5) 0.0231(3) Uani 1 1 d . . . . .
H41 H 0.655186 0.036415 0.758402 0.028 Uiso 1 1 calc R U . . .
C42 C 0.61841(3) 0.11983(11) 0.76268(5) 0.0217(3) Uani 1 1 d . . . . .
H42 H 0.605922 0.064072 0.751689 0.026 Uiso 1 1 calc R U . . .
C43 C 0.60658(3) 0.21908(11) 0.77525(5) 0.0187(3) Uani 1 1 d . . . . .
C44 C 0.57803(3) 0.23760(12) 0.77280(5) 0.0218(3) Uani 1 1 d . . . . .
H44 H 0.565224 0.183167 0.761248 0.026 Uiso 1 1 calc R U . . .
C45 C 0.56680(3) 0.33479(12) 0.78680(5) 0.0224(3) Uani 1 1 d . . . . .
C46 C 0.53778(3) 0.35180(13) 0.78491(5) 0.0273(3) Uani 1 1 d . . . . .
H46 H 0.524860 0.297765 0.773264 0.033 Uiso 1 1 calc R U . . .
C47 C 0.52761(3) 0.44617(14) 0.79976(6) 0.0329(4) Uani 1 1 d . . . . .
H47 H 0.507868 0.456365 0.798380 0.039 Uiso 1 1 calc R U . . .
C48 C 0.54631(4) 0.52586(14) 0.81665(6) 0.0334(4) Uani 1 1 d . . . . .
H48 H 0.539323 0.590271 0.827121 0.040 Uiso 1 1 calc R U . . .
C49 C 0.57515(3) 0.51181(13) 0.81830(6) 0.0280(3) Uani 1 1 d . . . . .
H49 H 0.587725 0.567236 0.829437 0.034 Uiso 1 1 calc R U . . .
C50 C 0.58599(3) 0.41684(11) 0.80375(5) 0.0213(3) Uani 1 1 d . . . . .
C51 C 0.61560(3) 0.39869(11) 0.80570(5) 0.0210(3) Uani 1 1 d . . . . .
H51 H 0.628345 0.453579 0.816872 0.025 Uiso 1 1 calc R U . . .
C52 C 0.65045(4) 0.22367(13) 1.03190(5) 0.0280(3) Uani 1 1 d . . . . .
H52A H 0.654589 0.297105 1.025745 0.042 Uiso 1 1 calc R U . . .
H52B H 0.666166 0.193223 1.054519 0.042 Uiso 1 1 calc R U . . .
H52C H 0.633118 0.219240 1.046730 0.042 Uiso 1 1 calc R U . . .
C53 C 0.64651(3) 0.16377(12) 0.98330(5) 0.0214(3) Uani 1 1 d . . . . .
C54 C 0.64611(3) 0.05447(12) 0.98842(5) 0.0230(3) Uani 1 1 d . . . . .
H54 H 0.647722 0.030105 1.021497 0.028 Uiso 1 1 calc R U . . .
C55 C 0.64372(3) -0.02420(11) 0.95244(5) 0.0211(3) Uani 1 1 d . . . . .
C56 C 0.64407(3) -0.13474(12) 0.97258(6) 0.0266(3) Uani 1 1 d . . . . .
H56A H 0.635257 -0.182152 0.946608 0.040 Uiso 1 1 calc R U . . .
H56B H 0.633543 -0.136983 1.000568 0.040 Uiso 1 1 calc R U . . .
H56C H 0.663625 -0.156486 0.983580 0.040 Uiso 1 1 calc R U . . .
C57 C 0.64274(3) 0.32569(11) 0.93944(5) 0.0204(3) Uani 1 1 d . . . . .
C58 C 0.61748(3) 0.37832(12) 0.94520(5) 0.0227(3) Uani 1 1 d . . . . .
C59 C 0.61651(3) 0.48643(12) 0.93872(6) 0.0275(3) Uani 1 1 d . . . . .
H59 H 0.599664 0.523020 0.942156 0.033 Uiso 1 1 calc R U . . .
C60 C 0.63955(3) 0.54173(12) 0.92739(6) 0.0300(3) Uani 1 1 d . . . . .
H60 H 0.638376 0.615343 0.922930 0.036 Uiso 1 1 calc R U . . .
C61 C 0.66429(3) 0.48946(12) 0.92257(6) 0.0271(3) Uani 1 1 d . . . . .
H61 H 0.680110 0.528038 0.915366 0.033 Uiso 1 1 calc R U . . .
C62 C 0.66642(3) 0.38125(12) 0.92811(5) 0.0222(3) Uani 1 1 d . . . . .
C63 C 0.59161(3) 0.31775(12) 0.95557(5) 0.0249(3) Uani 1 1 d . . . . .
H63 H 0.598477 0.252413 0.973563 0.030 Uiso 1 1 calc R U . . .
C64 C 0.57369(3) 0.28504(13) 0.90659(6) 0.0276(3) Uani 1 1 d . . . . .
H64A H 0.564084 0.347736 0.890866 0.033 Uiso 1 1 calc R U . . .
H64B H 0.586424 0.258111 0.884215 0.033 Uiso 1 1 calc R U . . .
C65 C 0.55155(4) 0.20219(18) 0.91180(7) 0.0473(5) Uani 1 1 d . . . . .
H65A H 0.538322 0.229048 0.932772 0.071 Uiso 1 1 calc R U . . .
H65B H 0.560826 0.139261 0.926881 0.071 Uiso 1 1 calc R U . . .
H65C H 0.541225 0.184917 0.879094 0.071 Uiso 1 1 calc R U . . .
C66 C 0.57353(4) 0.37730(15) 0.98814(7) 0.0362(4) Uani 1 1 d . . . . .
H66A H 0.567207 0.443878 0.971614 0.043 Uiso 1 1 calc R U . . .
H66B H 0.556490 0.335358 0.990971 0.043 Uiso 1 1 calc R U . . .
C67 C 0.58882(5) 0.40135(17) 1.03990(7) 0.0467(5) Uani 1 1 d . . . . .
H67A H 0.576119 0.439606 1.058406 0.070 Uiso 1 1 calc R U . . .
H67B H 0.605533 0.444108 1.037562 0.070 Uiso 1 1 calc R U . . .
H67C H 0.594628 0.335810 1.057024 0.070 Uiso 1 1 calc R U . . .
C68 C 0.69389(3) 0.32441(12) 0.92370(5) 0.0235(3) Uani 1 1 d . . . . .
H68 H 0.688515 0.257768 0.905593 0.028 Uiso 1 1 calc R U . . .
C69 C 0.71280(3) 0.38485(13) 0.89294(6) 0.0280(3) Uani 1 1 d . . . . .
H69A H 0.700707 0.419555 0.865072 0.034 Uiso 1 1 calc R U . . .
H69B H 0.723002 0.440113 0.913802 0.034 Uiso 1 1 calc R U . . .
C70 C 0.73423(4) 0.31606(15) 0.87246(7) 0.0403(4) Uani 1 1 d . . . . .
H70A H 0.746688 0.283060 0.899842 0.060 Uiso 1 1 calc R U . . .
H70B H 0.745500 0.358983 0.853122 0.060 Uiso 1 1 calc R U . . .
H70C H 0.724303 0.261880 0.851225 0.060 Uiso 1 1 calc R U . . .
C71 C 0.71008(3) 0.29337(14) 0.97480(6) 0.0305(3) Uani 1 1 d . . . . .
H71A H 0.699093 0.239205 0.989352 0.037 Uiso 1 1 calc R U . . .
H71B H 0.728361 0.261868 0.970137 0.037 Uiso 1 1 calc R U . . .
C72 C 0.71576(4) 0.38379(16) 1.01126(6) 0.0407(4) Uani 1 1 d . . . . .
H72A H 0.726296 0.358132 1.042443 0.061 Uiso 1 1 calc R U . . .
H72B H 0.697777 0.413754 1.017299 0.061 Uiso 1 1 calc R U . . .
H72C H 0.726860 0.437588 0.997463 0.061 Uiso 1 1 calc R U . . .
C73 C 0.64121(3) -0.09204(12) 0.87062(5) 0.0245(3) Uani 1 1 d . . . . .
C74 C 0.61583(3) -0.11790(13) 0.83974(6) 0.0281(3) Uani 1 1 d . . . . .
C75 C 0.61676(4) -0.19403(16) 0.80366(7) 0.0447(5) Uani 1 1 d . . . . .
H75 H 0.599885 -0.212592 0.782545 0.054 Uiso 1 1 calc R U . . .
C76 C 0.64178(5) -0.24314(19) 0.79797(8) 0.0598(7) Uani 1 1 d . . . . .
H76 H 0.642008 -0.294072 0.772789 0.072 Uiso 1 1 calc R U . . .
C77 C 0.66627(4) -0.21841(18) 0.82865(7) 0.0487(5) Uani 1 1 d . . . . .
H77 H 0.683254 -0.253455 0.824661 0.058 Uiso 1 1 calc R U . . .
C78 C 0.66680(4) -0.14326(14) 0.86543(6) 0.0333(4) Uani 1 1 d D . . . .
C79 C 0.58793(3) -0.06700(12) 0.84706(5) 0.0257(3) Uani 1 1 d . . . . .
H79 H 0.591824 0.009190 0.852751 0.031 Uiso 1 1 calc R U . . .
C80 C 0.56496(3) -0.07561(14) 0.80147(6) 0.0307(3) Uani 1 1 d . . . . .
H80A H 0.573056 -0.053690 0.771910 0.037 Uiso 1 1 calc R U . . .
H80B H 0.559223 -0.149751 0.796884 0.037 Uiso 1 1 calc R U . . .
C81 C 0.53883(4) -0.00983(15) 0.80488(7) 0.0366(4) Uani 1 1 d . . . . .
H81A H 0.528987 -0.037886 0.830880 0.055 Uiso 1 1 calc R U . . .
H81B H 0.526197 -0.011860 0.773178 0.055 Uiso 1 1 calc R U . . .
H81C H 0.544484 0.062586 0.812781 0.055 Uiso 1 1 calc R U . . .
C82 C 0.57745(4) -0.10950(13) 0.89388(6) 0.0311(3) Uani 1 1 d . . . . .
H82A H 0.591552 -0.091895 0.923035 0.037 Uiso 1 1 calc R U . . .
H82B H 0.559608 -0.073668 0.897740 0.037 Uiso 1 1 calc R U . . .
C83 C 0.57245(6) -0.22688(16) 0.89324(7) 0.0531(6) Uani 1 1 d . . . . .
H83A H 0.565397 -0.247732 0.923567 0.080 Uiso 1 1 calc R U . . .
H83B H 0.590222 -0.263314 0.891215 0.080 Uiso 1 1 calc R U . . .
H83C H 0.558488 -0.245249 0.864530 0.080 Uiso 1 1 calc R U . . .
C88A C 0.70699(14) -0.2724(4) 0.9386(3) 0.0510(14) Uani 0.548(2) 1 d D U P A 1
H88A H 0.708369 -0.240059 0.971278 0.076 Uiso 0.395(3) 1 calc R U P B 3
H88B H 0.719395 -0.333623 0.940434 0.076 Uiso 0.395(3) 1 calc R U P B 3
H88C H 0.687442 -0.294089 0.927374 0.076 Uiso 0.395(3) 1 calc R U P B 3
H88D H 0.697344 -0.249084 0.965714 0.076 Uiso 0.153(3) 1 calc R U P C 4
H88E H 0.723646 -0.313681 0.951861 0.076 Uiso 0.153(3) 1 calc R U P C 4
H88F H 0.694102 -0.315437 0.915624 0.076 Uiso 0.153(3) 1 calc R U P C 4
C84 C 0.69478(14) -0.1345(5) 0.9029(3) 0.0271(13) Uani 0.452(2) 1 d D U P A 2
H84 H 0.690953 -0.086191 0.929815 0.032 Uiso 0.452(2) 1 calc R U P A 2
C85 C 0.71913(8) -0.0871(3) 0.88010(16) 0.0362(9) Uani 0.452(2) 1 d D U P A 2
H85A H 0.736330 -0.085294 0.905233 0.043 Uiso 0.452(2) 1 calc R U P A 2
H85B H 0.723103 -0.131694 0.852437 0.043 Uiso 0.452(2) 1 calc R U P A 2
C86 C 0.71234(14) 0.0213(6) 0.8615(4) 0.0524(17) Uani 0.452(2) 1 d D U P A 2
H86A H 0.707927 0.065209 0.888623 0.079 Uiso 0.452(2) 1 calc R U P A 2
H86B H 0.696012 0.019211 0.835156 0.079 Uiso 0.452(2) 1 calc R U P A 2
H86C H 0.728620 0.050517 0.848456 0.079 Uiso 0.452(2) 1 calc R U P A 2
C87 C 0.70473(14) -0.2377(5) 0.9274(2) 0.0378(13) Uani 0.452(2) 1 d D U P A 2
H87A H 0.688141 -0.274017 0.936978 0.045 Uiso 0.452(2) 1 calc R U P A 2
H87B H 0.712073 -0.281959 0.902526 0.045 Uiso 0.452(2) 1 calc R U P A 2
C88 C 0.72735(9) -0.2303(4) 0.97276(16) 0.0415(10) Uani 0.452(2) 1 d D U P A 2
H88G H 0.720066 -0.190172 0.998559 0.062 Uiso 0.452(2) 1 calc R U P A 2
H88H H 0.744066 -0.195293 0.963892 0.062 Uiso 0.452(2) 1 calc R U P A 2
H88I H 0.732496 -0.300781 0.985032 0.062 Uiso 0.452(2) 1 calc R U P A 2
C84A C 0.6942(2) -0.1072(9) 0.8941(6) 0.037(2) Uani 0.395(3) 1 d D U P A 3
H84A H 0.691135 -0.073297 0.925814 0.044 Uiso 0.395(3) 1 calc R U P B 3
C85A C 0.70633(11) -0.0286(5) 0.8602(2) 0.0335(12) Uani 0.395(3) 1 d D U P A 3
H85C H 0.712780 -0.066339 0.832397 0.040 Uiso 0.395(3) 1 calc R U P B 3
H85D H 0.691467 0.021528 0.846358 0.040 Uiso 0.395(3) 1 calc R U P B 3
C86A C 0.73116(11) 0.0307(5) 0.8896(2) 0.0572(16) Uani 0.395(3) 1 d D U P A 3
H86D H 0.725069 0.063522 0.918501 0.086 Uiso 0.395(3) 1 calc R U P B 3
H86E H 0.737708 0.084640 0.868581 0.086 Uiso 0.395(3) 1 calc R U P B 3
H86F H 0.746606 -0.018270 0.900411 0.086 Uiso 0.395(3) 1 calc R U P B 3
C87A C 0.7156(2) -0.1970(6) 0.9036(3) 0.0378(19) Uani 0.395(3) 1 d D U P A 3
H87C H 0.717083 -0.232635 0.872068 0.045 Uiso 0.395(3) 1 calc R U P B 3
H87D H 0.734367 -0.168344 0.917028 0.045 Uiso 0.395(3) 1 calc R U P B 3
C84B C 0.6941(5) -0.0936(18) 0.8912(15) 0.035(3) Uani 0.153(3) 1 d D U P A 4
H84B H 0.687450 -0.077006 0.923216 0.041 Uiso 0.153(3) 1 calc R U P C 4
C85B C 0.7082(3) 0.0130(13) 0.8842(5) 0.032(2) Uani 0.153(3) 1 d D U P A 4
H85E H 0.694050 0.069832 0.881339 0.038 Uiso 0.153(3) 1 calc R U P C 4
H85F H 0.723057 0.028188 0.912611 0.038 Uiso 0.153(3) 1 calc R U P C 4
C86B C 0.7210(3) 0.0045(11) 0.8371(5) 0.037(3) Uani 0.153(3) 1 d D U P A 4
H86G H 0.738360 -0.037218 0.843365 0.056 Uiso 0.153(3) 1 calc R U P C 4
H86H H 0.725486 0.074576 0.826052 0.056 Uiso 0.153(3) 1 calc R U P C 4
H86I H 0.707537 -0.029334 0.811474 0.056 Uiso 0.153(3) 1 calc R U P C 4
C87B C 0.7161(6) -0.1778(15) 0.9114(9) 0.036(3) Uani 0.153(3) 1 d D U P A 4
H87E H 0.724660 -0.204008 0.883043 0.044 Uiso 0.153(3) 1 calc R U P C 4
H87F H 0.731263 -0.142251 0.933914 0.044 Uiso 0.153(3) 1 calc R U P C 4
C89 C 0.52953(8) 0.6982(3) 0.71659(13) 0.0463(9) Uani 0.569(3) 1 d D U P D 1
H89A H 0.527008 0.722810 0.749530 0.069 Uiso 0.569(3) 1 calc R U P D 1
H89B H 0.549704 0.689196 0.715235 0.069 Uiso 0.569(3) 1 calc R U P D 1
H89C H 0.519800 0.631191 0.709813 0.069 Uiso 0.569(3) 1 calc R U P D 1
C90 C 0.51738(13) 0.7771(5) 0.67857(15) 0.0434(10) Uani 0.569(3) 1 d D U P D 1
H90A H 0.497905 0.793659 0.684012 0.052 Uiso 0.569(3) 1 calc R U P D 1
H90B H 0.528599 0.842139 0.684106 0.052 Uiso 0.569(3) 1 calc R U P D 1
C91 C 0.51645(8) 0.7450(3) 0.62597(12) 0.0400(8) Uani 0.569(3) 1 d D U P D 1
H91A H 0.505148 0.680117 0.620602 0.048 Uiso 0.569(3) 1 calc R U P D 1
H91B H 0.535925 0.727613 0.620845 0.048 Uiso 0.569(3) 1 calc R U P D 1
C92 C 0.50455(9) 0.8230(3) 0.58673(15) 0.0409(10) Uani 0.569(3) 1 d D U P D 1
H92A H 0.485889 0.846919 0.593632 0.049 Uiso 0.569(3) 1 calc R U P D 1
H92B H 0.517162 0.884695 0.588932 0.049 Uiso 0.569(3) 1 calc R U P D 1
C93 C 0.50118(12) 0.7806(4) 0.53489(16) 0.0510(11) Uani 0.569(3) 1 d D U P D 1
H93A H 0.487844 0.721020 0.532186 0.061 Uiso 0.569(3) 1 calc R U P D 1
H93B H 0.519654 0.753697 0.528450 0.061 Uiso 0.569(3) 1 calc R U P D 1
C94 C 0.49054(11) 0.8605(5) 0.49578(18) 0.0617(13) Uani 0.569(3) 1 d D U P D 1
H94A H 0.503823 0.919122 0.497685 0.093 Uiso 0.569(3) 1 calc R U P D 1
H94B H 0.471988 0.886076 0.501259 0.093 Uiso 0.569(3) 1 calc R U P D 1
H94C H 0.488897 0.828079 0.463038 0.093 Uiso 0.569(3) 1 calc R U P D 1
C95 C 0.5042(6) 0.7821(13) 0.5578(9) 0.067(5) Uani 0.1284(12) 1 d D U P E 2
H95A H 0.491734 0.742271 0.532836 0.101 Uiso 0.1284(12) 1 calc R U P E 2
H95B H 0.500791 0.761307 0.590847 0.101 Uiso 0.1284(12) 1 calc R U P E 2
H95C H 0.523926 0.767945 0.554536 0.101 Uiso 0.1284(12) 1 calc R U P E 2
C96 C 0.4983(3) 0.8969(12) 0.5506(5) 0.055(3) Uani 0.1284(12) 1 d D U P E 2
H96A H 0.478816 0.910397 0.556848 0.066 Uiso 0.1284(12) 1 calc R U P E 2
H96B H 0.511237 0.935616 0.575901 0.066 Uiso 0.1284(12) 1 calc R U P E 2
C97 C 0.5012(3) 0.9416(3) 0.5009(5) 0.051(3) Uani 0.1284(12) 1 d D U P E 2
H97A H 0.519697 0.920864 0.492278 0.061 Uiso 0.1284(12) 1 calc R U P E 2
H97B H 0.486310 0.911359 0.475847 0.061 Uiso 0.1284(12) 1 calc R U P E 2
C89A C 0.5053(3) 0.7340(9) 0.7357(4) 0.068(5) Uani 0.174(2) 1 d D U P F -5
H89D H 0.518259 0.747667 0.766313 0.101 Uiso 0.174(2) 1 calc R U P F -5
H89E H 0.501549 0.658826 0.732565 0.101 Uiso 0.174(2) 1 calc R U P F -5
H89F H 0.487567 0.771572 0.736377 0.101 Uiso 0.174(2) 1 calc R U P F -5
C90A C 0.5186(5) 0.771(2) 0.6920(4) 0.057(4) Uani 0.174(2) 1 d D U P F -5
H90C H 0.521947 0.847257 0.695582 0.069 Uiso 0.174(2) 1 calc R U P F -5
H90D H 0.537277 0.736972 0.693686 0.069 Uiso 0.174(2) 1 calc R U P F -5
C91A C 0.5022(3) 0.7512(10) 0.6419(4) 0.056(3) Uani 0.174(2) 1 d D U P F -5
H91C H 0.500999 0.674501 0.637238 0.067 Uiso 0.174(2) 1 calc R U P F -5
H91D H 0.482742 0.776709 0.642251 0.067 Uiso 0.174(2) 1 calc R U P F -5
C92A C 0.5121(3) 0.7963(16) 0.5972(4) 0.058(3) Uani 0.174(2) 1 d D U P F -5
H92C H 0.530593 0.765185 0.593883 0.070 Uiso 0.174(2) 1 calc R U P F -5
H92D H 0.514881 0.872411 0.602202 0.070 Uiso 0.174(2) 1 calc R U P F -5
C93A C 0.4922(3) 0.7790(15) 0.5497(5) 0.059(3) Uani 0.174(2) 1 d D U P F -5
H93C H 0.490053 0.702812 0.544110 0.071 Uiso 0.174(2) 1 calc R U P F -5
H93D H 0.473478 0.807290 0.553655 0.071 Uiso 0.174(2) 1 calc R U P F -5
C94A C 0.5011(4) 0.8273(18) 0.5047(6) 0.075(4) Uani 0.174(2) 1 d D U P F -5
H94D H 0.501336 0.903580 0.508135 0.112 Uiso 0.174(2) 1 calc R U P F -5
H94E H 0.487732 0.807379 0.475481 0.112 Uiso 0.174(2) 1 calc R U P F -5
H94F H 0.520033 0.802584 0.501119 0.112 Uiso 0.174(2) 1 calc R U P F -5

loop_
_atom_site_aniso_label
_atom_site_aniso_U_11
_atom_site_aniso_U_22
_atom_site_aniso_U_33
_atom_site_aniso_U_23
_atom_site_aniso_U_13
_atom_site_aniso_U_12
Ca1 0.02187(14) 0.02551(15) 0.01400(13) 0.00191(10) 0.00199(10) -0.00191(10)
Ca2 0.03537(16) 0.02240(15) 0.01381(13) 0.00005(10) 0.00348(11) -0.00423(12)
N1 0.0193(6) 0.0304(7) 0.0149(5) -0.0012(5) 0.0023(4) -0.0027(5)
N2 0.0188(5) 0.0164(6) 0.0172(5) 0.0005(4) 0.0030(4) 0.0011(4)
N3 0.0243(6) 0.0182(6) 0.0162(5) -0.0011(4) 0.0025(4) -0.0002(4)
N4 0.0245(6) 0.0199(6) 0.0187(6) -0.0012(4) 0.0055(5) -0.0022(5)
C1 0.0233(7) 0.0520(10) 0.0158(7) -0.0001(6) 0.0003(6) -0.0016(7)
C2 0.0214(7) 0.0269(8) 0.0160(6) -0.0025(5) 0.0013(5) 0.0018(5)
C3 0.0242(7) 0.0219(7) 0.0138(6) 0.0015(5) 0.0038(5) 0.0020(5)
C4 0.0229(7) 0.0149(6) 0.0184(6) -0.0013(5) 0.0062(5) 0.0012(5)
C5 0.0260(7) 0.0273(8) 0.0203(7) 0.0019(6) 0.0066(6) -0.0024(6)
C6 0.0198(7) 0.0399(9) 0.0131(6) -0.0029(6) 0.0012(5) -0.0061(6)
C7 0.0275(7) 0.0391(9) 0.0160(7) -0.0073(6) 0.0035(6) -0.0094(6)
C8 0.0322(8) 0.0443(10) 0.0272(8) -0.0086(7) 0.0082(6) -0.0163(7)
C9 0.0241(8) 0.0605(12) 0.0297(8) -0.0043(8) 0.0090(6) -0.0141(8)
C10 0.0216(7) 0.0549(11) 0.0238(8) -0.0020(7) 0.0044(6) -0.0024(7)
C11 0.0217(7) 0.0448(10) 0.0150(7) -0.0001(6) 0.0014(5) -0.0023(6)
C12 0.0318(8) 0.0319(9) 0.0233(7) -0.0065(6) 0.0081(6) -0.0106(6)
C13 0.0471(10) 0.0317(9) 0.0260(8) -0.0081(6) 0.0120(7) -0.0142(7)
C14 0.0597(12) 0.0331(10) 0.0400(10) -0.0009(8) 0.0154(9) -0.0054(8)
C15 0.0509(11) 0.0355(10) 0.0276(8) -0.0058(7) 0.0179(7) -0.0068(8)
C16 0.0753(15) 0.0726(16) 0.0273(9) -0.0196(10) 0.0092(9) -0.0168(12)
C17 0.0236(7) 0.0441(10) 0.0198(7) 0.0051(6) 0.0051(6) 0.0028(6)
C18 0.0279(8) 0.0564(12) 0.0313(9) 0.0089(8) 0.0068(7) 0.0094(8)
C19 0.0324(9) 0.0827(16) 0.0354(10) 0.0112(10) -0.0040(8) 0.0091(10)
C20 0.0334(8) 0.0357(9) 0.0216(7) 0.0061(6) 0.0036(6) 0.0008(7)
C21 0.0495(11) 0.0529(13) 0.0404(10) 0.0143(9) -0.0047(8) -0.0156(9)
C22 0.0196(6) 0.0196(7) 0.0168(6) 0.0013(5) 0.0038(5) 0.0000(5)
C23 0.0222(7) 0.0201(7) 0.0224(7) -0.0004(5) 0.0048(5) -0.0001(5)
C24 0.0249(7) 0.0252(8) 0.0289(8) -0.0050(6) -0.0002(6) -0.0018(6)
C25 0.0207(7) 0.0330(9) 0.0307(8) -0.0045(6) -0.0034(6) 0.0017(6)
C26 0.0225(7) 0.0248(8) 0.0293(8) -0.0014(6) 0.0013(6) 0.0050(6)
C27 0.0209(7) 0.0205(7) 0.0217(7) -0.0004(5) 0.0045(5) 0.0007(5)
C28 0.0261(7) 0.0175(7) 0.0233(7) -0.0004(5) 0.0005(6) -0.0011(5)
C29 0.0263(7) 0.0191(7) 0.0269(7) 0.0001(6) 0.0034(6) 0.0015(5)
C30 0.0341(8) 0.0256(8) 0.0264(8) -0.0033(6) 0.0040(6) 0.0009(6)
C31 0.0378(9) 0.0223(8) 0.0280(8) 0.0015(6) 0.0057(6) -0.0049(6)
C32 0.0566(11) 0.0219(9) 0.0432(10) 0.0079(7) 0.0034(8) -0.0046(8)
C33 0.0223(7) 0.0221(7) 0.0211(7) -0.0025(5) 0.0006(5) 0.0037(5)
C34 0.0252(7) 0.0321(8) 0.0264(8) -0.0058(6) 0.0028(6) 0.0060(6)
C35 0.0310(9) 0.0527(12) 0.0396(10) -0.0206(8) -0.0007(7) 0.0103(8)
C36 0.0262(7) 0.0216(7) 0.0286(8) -0.0039(6) 0.0035(6) 0.0016(6)
C37 0.0343(8) 0.0248(8) 0.0332(8) 0.0036(6) 0.0067(7) 0.0065(6)
C38 0.0223(7) 0.0192(7) 0.0114(6) 0.0021(5) 0.0015(5) -0.0015(5)
C39 0.0222(7) 0.0208(7) 0.0171(6) 0.0001(5) 0.0013(5) -0.0028(5)
C40 0.0221(7) 0.0264(8) 0.0174(6) 0.0020(5) 0.0020(5) 0.0032(5)
C41 0.0327(8) 0.0212(7) 0.0153(6) -0.0008(5) 0.0038(5) 0.0040(6)
C42 0.0290(7) 0.0186(7) 0.0174(6) -0.0017(5) 0.0035(5) -0.0038(5)
C43 0.0253(7) 0.0194(7) 0.0115(6) 0.0016(5) 0.0033(5) -0.0035(5)
C44 0.0240(7) 0.0250(8) 0.0162(6) -0.0009(5) 0.0024(5) -0.0048(6)
C45 0.0235(7) 0.0291(8) 0.0143(6) 0.0012(5) 0.0026(5) 0.0001(6)
C46 0.0234(7) 0.0383(9) 0.0200(7) 0.0003(6) 0.0025(6) 0.0004(6)
C47 0.0258(8) 0.0468(10) 0.0261(8) 0.0014(7) 0.0038(6) 0.0093(7)
C48 0.0372(9) 0.0349(9) 0.0280(8) -0.0031(7) 0.0045(7) 0.0135(7)
C49 0.0334(8) 0.0267(8) 0.0229(7) -0.0023(6) 0.0014(6) 0.0046(6)
C50 0.0267(7) 0.0236(7) 0.0133(6) 0.0013(5) 0.0018(5) 0.0022(6)
C51 0.0256(7) 0.0196(7) 0.0169(6) -0.0013(5) 0.0009(5) -0.0025(5)
C52 0.0418(9) 0.0262(8) 0.0156(7) -0.0019(6) 0.0030(6) -0.0010(6)
C53 0.0247(7) 0.0234(7) 0.0160(6) -0.0019(5) 0.0026(5) -0.0008(5)
C54 0.0291(7) 0.0239(8) 0.0160(6) 0.0028(5) 0.0038(5) -0.0006(6)
C55 0.0210(7) 0.0216(7) 0.0213(7) 0.0021(5) 0.0052(5) -0.0008(5)
C56 0.0313(8) 0.0221(8) 0.0270(8) 0.0036(6) 0.0067(6) -0.0009(6)
C57 0.0264(7) 0.0204(7) 0.0136(6) -0.0027(5) 0.0003(5) 0.0001(5)
C58 0.0271(7) 0.0251(8) 0.0153(6) -0.0037(5) 0.0015(5) 0.0009(6)
C59 0.0296(8) 0.0257(8) 0.0261(8) -0.0045(6) 0.0012(6) 0.0060(6)
C60 0.0360(8) 0.0194(8) 0.0328(8) -0.0026(6) -0.0009(6) 0.0011(6)
C61 0.0281(8) 0.0231(8) 0.0286(8) -0.0010(6) -0.0004(6) -0.0046(6)
C62 0.0249(7) 0.0229(7) 0.0175(6) -0.0022(5) -0.0013(5) -0.0007(6)
C63 0.0259(7) 0.0282(8) 0.0210(7) -0.0032(6) 0.0051(6) 0.0010(6)
C64 0.0274(8) 0.0332(9) 0.0219(7) -0.0004(6) 0.0026(6) -0.0006(6)
C65 0.0482(11) 0.0566(13) 0.0362(10) -0.0049(9) 0.0037(8) -0.0219(9)
C66 0.0352(9) 0.0414(10) 0.0348(9) -0.0093(7) 0.0142(7) 0.0007(7)
C67 0.0606(12) 0.0516(12) 0.0317(9) -0.0155(8) 0.0194(9) -0.0005(9)
C68 0.0241(7) 0.0241(7) 0.0213(7) -0.0021(6) 0.0008(5) -0.0012(6)
C69 0.0268(7) 0.0297(8) 0.0271(8) -0.0024(6) 0.0022(6) -0.0066(6)
C70 0.0376(9) 0.0407(10) 0.0462(10) -0.0084(8) 0.0180(8) -0.0096(8)
C71 0.0268(8) 0.0378(9) 0.0256(8) 0.0011(6) -0.0002(6) 0.0078(6)
C72 0.0403(10) 0.0535(12) 0.0255(8) -0.0052(8) -0.0038(7) 0.0024(8)
C73 0.0317(8) 0.0206(7) 0.0226(7) -0.0004(6) 0.0084(6) 0.0002(6)
C74 0.0359(8) 0.0256(8) 0.0228(7) -0.0037(6) 0.0048(6) 0.0031(6)
C75 0.0513(11) 0.0433(11) 0.0353(10) -0.0192(8) -0.0071(8) 0.0143(9)
C76 0.0693(15) 0.0625(15) 0.0431(11) -0.0316(10) -0.0056(10) 0.0314(12)
C77 0.0494(11) 0.0562(13) 0.0408(10) -0.0153(9) 0.0074(9) 0.0236(10)
C78 0.0352(9) 0.0356(9) 0.0309(8) -0.0033(7) 0.0107(7) 0.0048(7)
C79 0.0291(8) 0.0234(8) 0.0246(7) -0.0031(6) 0.0036(6) -0.0022(6)
C80 0.0323(8) 0.0326(9) 0.0265(8) 0.0006(6) 0.0020(6) -0.0054(7)
C81 0.0305(8) 0.0431(10) 0.0353(9) 0.0056(7) 0.0022(7) -0.0032(7)
C82 0.0335(8) 0.0348(9) 0.0246(8) -0.0018(6) 0.0027(6) -0.0058(7)
C83 0.0836(16) 0.0408(11) 0.0325(10) 0.0037(8) 0.0007(10) -0.0262(11)
C88A 0.036(2) 0.033(3) 0.083(3) 0.015(2) 0.009(2) 0.007(2)
C84 0.024(2) 0.022(3) 0.038(3) -0.008(2) 0.0121(19) -0.003(2)
C85 0.0308(18) 0.035(2) 0.043(2) 0.0060(17) 0.0092(16) 0.0041(16)
C86 0.036(3) 0.047(4) 0.074(5) 0.028(4) 0.010(3) 0.004(3)
C87 0.032(2) 0.030(3) 0.051(3) -0.007(3) 0.004(2) 0.004(3)
C88 0.036(2) 0.045(2) 0.042(2) -0.0007(18) 0.0004(17) -0.0007(17)
C84A 0.034(3) 0.025(4) 0.055(4) 0.015(4) 0.017(3) 0.003(3)
C85A 0.024(2) 0.042(3) 0.035(3) 0.011(3) 0.009(2) 0.008(2)
C86A 0.027(3) 0.062(4) 0.079(4) 0.027(3) -0.001(3) -0.015(2)
C87A 0.034(3) 0.039(3) 0.040(3) 0.003(3) 0.006(3) 0.015(3)
C84B 0.022(5) 0.033(6) 0.049(6) 0.018(5) 0.008(5) 0.016(5)
C85B 0.028(5) 0.033(5) 0.036(5) 0.010(5) 0.009(4) 0.008(4)
C86B 0.033(6) 0.041(6) 0.041(6) 0.006(5) 0.016(5) 0.000(5)
C87B 0.034(5) 0.041(6) 0.037(6) 0.008(5) 0.017(5) 0.016(5)
C89 0.058(2) 0.0324(18) 0.0459(19) -0.0022(14) 0.0000(16) -0.0012(15)
C90 0.055(2) 0.035(2) 0.042(2) 0.002(2) 0.0108(19) -0.0093(17)
C91 0.0416(18) 0.0337(18) 0.0453(19) -0.0064(14) 0.0082(15) 0.0022(14)
C92 0.0323(19) 0.047(2) 0.044(2) -0.0064(17) 0.0086(15) -0.0015(15)
C93 0.049(2) 0.066(3) 0.039(2) -0.013(2) 0.010(2) -0.001(2)
C94 0.051(3) 0.078(4) 0.054(3) 0.004(2) 0.001(2) 0.000(2)
C95 0.048(9) 0.092(10) 0.063(10) -0.033(10) 0.011(10) -0.009(9)
C96 0.036(5) 0.073(6) 0.059(6) -0.022(5) 0.015(5) -0.005(5)
C97 0.015(5) 0.080(7) 0.059(6) -0.044(6) 0.006(5) -0.011(5)
C89A 0.072(10) 0.032(6) 0.085(11) 0.005(5) -0.033(8) -0.021(6)
C90A 0.060(6) 0.049(7) 0.064(7) -0.007(6) 0.011(6) -0.012(6)
C91A 0.054(5) 0.047(5) 0.067(6) -0.014(5) 0.010(5) -0.009(5)
C92A 0.046(6) 0.062(6) 0.068(6) -0.012(5) 0.012(5) -0.014(5)
C93A 0.045(6) 0.072(6) 0.062(6) -0.023(5) 0.017(5) -0.014(5)
C94A 0.059(9) 0.082(10) 0.086(10) 0.006(9) 0.019(8) -0.014(8)

loop_
_atom_type_symbol
_atom_type_description
_atom_type_scat_dispersion_real
_atom_type_scat_dispersion_imag
_atom_type_scat_source
C C 0.0181 0.0091 'International Tables Vol C Tables 4.2.6.8 and 6.1.1.4'
H H 0.0000 0.0000 'International Tables Vol C Tables 4.2.6.8 and 6.1.1.4'
Ca Ca 0.3641 1.2855 'International Tables Vol C Tables 4.2.6.8 and 6.1.1.4'
N N 0.0311 0.0180 'International Tables Vol C Tables 4.2.6.8 and 6.1.1.4'

loop_
_geom_angle_atom_site_label_1
_geom_angle_atom_site_label_2
_geom_angle_atom_site_label_3
_geom_angle
_geom_angle_site_symmetry_1
_geom_angle_site_symmetry_3
_geom_angle_publ_flag
N2 Ca1 N1 78.59(4) . . ?
N2 Ca1 C42 152.64(4) . . ?
N1 Ca1 C42 110.50(4) . . ?
N2 Ca1 C41 123.97(4) . . ?
N1 Ca1 C41 130.28(5) . . ?
C42 Ca1 C41 30.93(5) . . ?
N2 Ca1 C40 109.61(4) . . ?
N1 Ca1 C40 159.67(5) . . ?
C42 Ca1 C40 53.96(4) . . ?
C41 Ca1 C40 29.77(5) . . ?
N2 Ca1 C39 115.70(4) . . ?
N1 Ca1 C39 160.85(4) . . ?
C42 Ca1 C39 63.14(4) . . ?
C41 Ca1 C39 53.84(4) . . ?
C40 Ca1 C39 30.83(4) . . ?
N2 Ca1 C43 169.58(4) . . ?
N1 Ca1 C43 109.94(4) . . ?
C42 Ca1 C43 31.03(4) . . ?
C41 Ca1 C43 55.41(4) . . ?
C40 Ca1 C43 64.46(4) . . ?
C39 Ca1 C43 54.63(4) . . ?
N2 Ca1 C38 138.55(4) . . ?
N1 Ca1 C38 130.45(4) . . ?
C42 Ca1 C38 54.70(4) . . ?
C41 Ca1 C38 64.21(4) . . ?
C40 Ca1 C38 54.98(4) . . ?
C39 Ca1 C38 30.57(4) . . ?
C43 Ca1 C38 31.09(4) . . ?
N4 Ca2 N3 79.03(4) . . ?
N4 Ca2 C42 111.99(4) . . ?
N3 Ca2 C42 160.94(5) . . ?
N4 Ca2 C38 166.05(4) . . ?
N3 Ca2 C38 111.64(4) . . ?
C42 Ca2 C38 55.28(4) . . ?
N4 Ca2 C39 153.41(4) . . ?
N3 Ca2 C39 114.18(4) . . ?
C42 Ca2 C39 62.97(4) . . ?
C38 Ca2 C39 31.05(4) . . ?
N4 Ca2 C43 134.40(4) . . ?
N3 Ca2 C43 130.56(4) . . ?
C42 Ca2 C43 31.12(4) . . ?
C38 Ca2 C43 31.69(4) . . ?
C39 Ca2 C43 55.05(4) . . ?
N4 Ca2 C41 107.56(4) . . ?
N3 Ca2 C41 163.10(5) . . ?
C42 Ca2 C41 30.68(4) . . ?
C38 Ca2 C41 64.88(4) . . ?
C39 Ca2 C41 53.68(4) . . ?
C43 Ca2 C41 55.52(4) . . ?
N4 Ca2 C40 123.81(4) . . ?
N3 Ca2 C40 134.13(4) . . ?
C42 Ca2 C40 53.50(4) . . ?
C38 Ca2 C40 55.53(4) . . ?
C39 Ca2 C40 30.74(4) . . ?
C43 Ca2 C40 64.58(4) . . ?
C41 Ca2 C40 29.53(4) . . ?
C2 N1 C6 120.01(12) . . ?
C2 N1 Ca1 130.89(10) . . ?
C6 N1 Ca1 108.84(8) . . ?
C4 N2 C22 119.14(11) . . ?
C4 N2 Ca1 131.10(9) . . ?
C22 N2 Ca1 109.72(8) . . ?
C53 N3 C57 119.78(12) . . ?
C53 N3 Ca2 130.78(10) . . ?
C57 N3 Ca2 109.42(8) . . ?
C55 N4 C73 119.77(12) . . ?
C55 N4 Ca2 131.28(10) . . ?
C73 N4 Ca2 108.88(9) . . ?
C2 C1 H1A 109.5 . . ?
C2 C1 H1B 109.5 . . ?
H1A C1 H1B 109.5 . . ?
C2 C1 H1C 109.5 . . ?
H1A C1 H1C 109.5 . . ?
H1B C1 H1C 109.5 . . ?
N1 C2 C3 124.47(13) . . ?
N1 C2 C1 121.29(13) . . ?
C3 C2 C1 114.20(12) . . ?
C4 C3 C2 129.55(13) . . ?
C4 C3 H3 115.2 . . ?
C2 C3 H3 115.2 . . ?
N2 C4 C3 124.18(12) . . ?
N2 C4 C5 119.58(12) . . ?
C3 C4 C5 116.23(12) . . ?
C4 C5 H5A 109.5 . . ?
C4 C5 H5B 109.5 . . ?
H5A C5 H5B 109.5 . . ?
C4 C5 H5C 109.5 . . ?
H5A C5 H5C 109.5 . . ?
H5B C5 H5C 109.5 . . ?
C7 C6 C11 121.27(14) . . ?
C7 C6 N1 119.12(14) . . ?
C11 C6 N1 119.28(14) . . ?
C8 C7 C6 117.93(16) . . ?
C8 C7 C12 121.10(16) . . ?
C6 C7 C12 120.97(13) . . ?
C9 C8 C7 121.27(17) . . ?
C9 C8 H8 119.4 . . ?
C7 C8 H8 119.4 . . ?
C10 C9 C8 120.32(15) . . ?
C10 C9 H9 119.8 . . ?
C8 C9 H9 119.8 . . ?
C9 C10 C11 121.08(16) . . ?
C9 C10 H10 119.5 . . ?
C11 C10 H10 119.5 . . ?
C10 C11 C6 118.11(16) . . ?
C10 C11 C17 121.17(15) . . ?
C6 C11 C17 120.67(13) . . ?
C7 C12 C13 113.75(13) . . ?
C7 C12 C15 112.77(14) . . ?
C13 C12 C15 111.18(13) . . ?
C7 C12 H12 106.2 . . ?
C13 C12 H12 106.2 . . ?
C15 C12 H12 106.2 . . ?
C14 C13 C12 113.98(14) . . ?
C14 C13 H13A 108.8 . . ?
C12 C13 H13A 108.8 . . ?
C14 C13 H13B 108.8 . . ?
C12 C13 H13B 108.8 . . ?
H13A C13 H13B 107.7 . . ?
C13 C14 H14A 109.5 . . ?
C13 C14 H14B 109.5 . . ?
H14A C14 H14B 109.5 . . ?
C13 C14 H14C 109.5 . . ?
H14A C14 H14C 109.5 . . ?
H14B C14 H14C 109.5 . . ?
C16 C15 C12 114.94(15) . . ?
C16 C15 H15A 108.5 . . ?
C12 C15 H15A 108.5 . . ?
C16 C15 H15B 108.5 . . ?
C12 C15 H15B 108.5 . . ?
H15A C15 H15B 107.5 . . ?
C15 C16 H16A 109.5 . . ?
C15 C16 H16B 109.5 . . ?
H16A C16 H16B 109.5 . . ?
C15 C16 H16C 109.5 . . ?
H16A C16 H16C 109.5 . . ?
H16B C16 H16C 109.5 . . ?
C11 C17 C18 114.57(14) . . ?
C11 C17 C20 109.90(12) . . ?
C18 C17 C20 110.19(14) . . ?
C11 C17 H17 107.3 . . ?
C18 C17 H17 107.3 . . ?
C20 C17 H17 107.3 . . ?
C19 C18 C17 114.70(16) . . ?
C19 C18 H18A 108.6 . . ?
C17 C18 H18A 108.6 . . ?
C19 C18 H18B 108.6 . . ?
C17 C18 H18B 108.6 . . ?
H18A C18 H18B 107.6 . . ?
C18 C19 H19A 109.5 . . ?
C18 C19 H19B 109.5 . . ?
H19A C19 H19B 109.5 . . ?
C18 C19 H19C 109.5 . . ?
H19A C19 H19C 109.5 . . ?
H19B C19 H19C 109.5 . . ?
C21 C20 C17 114.57(14) . . ?
C21 C20 H20A 108.6 . . ?
C17 C20 H20A 108.6 . . ?
C21 C20 H20B 108.6 . . ?
C17 C20 H20B 108.6 . . ?
H20A C20 H20B 107.6 . . ?
C20 C21 H21A 109.5 . . ?
C20 C21 H21B 109.5 . . ?
H21A C21 H21B 109.5 . . ?
C20 C21 H21C 109.5 . . ?
H21A C21 H21C 109.5 . . ?
H21B C21 H21C 109.5 . . ?
C23 C22 C27 120.64(13) . . ?
C23 C22 N2 120.01(12) . . ?
C27 C22 N2 119.23(12) . . ?
C24 C23 C22 118.38(13) . . ?
C24 C23 C28 121.29(13) . . ?
C22 C23 C28 120.29(13) . . ?
C25 C24 C23 121.25(14) . . ?
C25 C24 H24 119.4 . . ?
C23 C24 H24 119.4 . . ?
C24 C25 C26 119.73(14) . . ?
C24 C25 H25 120.1 . . ?
C26 C25 H25 120.1 . . ?
C25 C26 C27 121.20(14) . . ?
C25 C26 H26 119.4 . . ?
C27 C26 H26 119.4 . . ?
C26 C27 C22 118.48(13) . . ?
C26 C27 C33 121.22(13) . . ?
C22 C27 C33 120.24(12) . . ?
C23 C28 C29 112.88(12) . . ?
C23 C28 C31 111.98(12) . . ?
C29 C28 C31 112.77(12) . . ?
C23 C28 H28 106.2 . . ?
C29 C28 H28 106.2 . . ?
C31 C28 H28 106.2 . . ?
C30 C29 C28 115.19(13) . . ?
C30 C29 H29A 108.5 . . ?
C28 C29 H29A 108.5 . . ?
C30 C29 H29B 108.5 . . ?
C28 C29 H29B 108.5 . . ?
H29A C29 H29B 107.5 . . ?
C29 C30 H30A 109.5 . . ?
C29 C30 H30B 109.5 . . ?
H30A C30 H30B 109.5 . . ?
C29 C30 H30C 109.5 . . ?
H30A C30 H30C 109.5 . . ?
H30B C30 H30C 109.5 . . ?
C32 C31 C28 113.28(14) . . ?
C32 C31 H31A 108.9 . . ?
C28 C31 H31A 108.9 . . ?
C32 C31 H31B 108.9 . . ?
C28 C31 H31B 108.9 . . ?
H31A C31 H31B 107.7 . . ?
C31 C32 H32A 109.5 . . ?
C31 C32 H32B 109.5 . . ?
H32A C32 H32B 109.5 . . ?
C31 C32 H32C 109.5 . . ?
H32A C32 H32C 109.5 . . ?
H32B C32 H32C 109.5 . . ?
C27 C33 C36 112.94(12) . . ?
C27 C33 C34 111.13(12) . . ?
C36 C33 C34 113.47(12) . . ?
C27 C33 H33 106.2 . . ?
C36 C33 H33 106.2 . . ?
C34 C33 H33 106.2 . . ?
C35 C34 C33 113.30(13) . . ?
C35 C34 H34A 108.9 . . ?
C33 C34 H34A 108.9 . . ?
C35 C34 H34B 108.9 . . ?
C33 C34 H34B 108.9 . . ?
H34A C34 H34B 107.7 . . ?
C34 C35 H35A 109.5 . . ?
C34 C35 H35B 109.5 . . ?
H35A C35 H35B 109.5 . . ?
C34 C35 H35C 109.5 . . ?
H35A C35 H35C 109.5 . . ?
H35B C35 H35C 109.5 . . ?
C37 C36 C33 115.89(13) . . ?
C37 C36 H36A 108.3 . . ?
C33 C36 H36A 108.3 . . ?
C37 C36 H36B 108.3 . . ?
C33 C36 H36B 108.3 . . ?
H36A C36 H36B 107.4 . . ?
C36 C37 H37A 109.5 . . ?
C36 C37 H37B 109.5 . . ?
H37A C37 H37B 109.5 . . ?
C36 C37 H37C 109.5 . . ?
H37A C37 H37C 109.5 . . ?
H37B C37 H37C 109.5 . . ?
C51 C38 C39 124.16(13) . . ?
C51 C38 C43 118.18(12) . . ?
C39 C38 C43 117.65(12) . . ?
C51 C38 Ca2 120.26(9) . . ?
C39 C38 Ca2 74.57(8) . . ?
C43 C38 Ca2 74.52(7) . . ?
C51 C38 Ca1 125.38(9) . . ?
C39 C38 Ca1 72.39(7) . . ?
C43 C38 Ca1 73.31(7) . . ?
Ca2 C38 Ca1 114.29(5) . . ?
C40 C39 C38 122.28(13) . . ?
C40 C39 Ca2 75.33(8) . . ?
C38 C39 Ca2 74.38(7) . . ?
C40 C39 Ca1 74.18(8) . . ?
C38 C39 Ca1 77.04(7) . . ?
Ca2 C39 Ca1 116.24(5) . . ?
C40 C39 H39 118.9 . . ?
C38 C39 H39 118.9 . . ?
Ca2 C39 H39 122.8 . . ?
Ca1 C39 H39 121.0 . . ?
C41 C40 C39 120.04(13) . . ?
C41 C40 Ca1 74.76(8) . . ?
C39 C40 Ca1 74.99(8) . . ?
C41 C40 Ca2 74.88(8) . . ?
C39 C40 Ca2 73.93(8) . . ?
Ca1 C40 Ca2 115.98(5) . . ?
C41 C40 H40 120.0 . . ?
C39 C40 H40 120.0 . . ?
Ca1 C40 H40 121.5 . . ?
Ca2 C40 H40 122.5 . . ?
C40 C41 C42 119.99(13) . . ?
C40 C41 Ca1 75.47(8) . . ?
C42 C41 Ca1 73.96(8) . . ?
C40 C41 Ca2 75.59(8) . . ?
C42 C41 Ca2 74.04(8) . . ?
Ca1 C41 Ca2 116.58(5) . . ?
C40 C41 H41 120.0 . . ?
C42 C41 H41 120.0 . . ?
Ca1 C41 H41 121.8 . . ?
Ca2 C41 H41 121.6 . . ?
C41 C42 C43 122.44(13) . . ?
C41 C42 Ca1 75.11(8) . . ?
C43 C42 Ca1 76.95(8) . . ?
C41 C42 Ca2 75.27(8) . . ?
C43 C42 Ca2 74.97(8) . . ?
Ca1 C42 Ca2 117.66(5) . . ?
C41 C42 H42 118.8 . . ?
C43 C42 H42 118.8 . . ?
Ca1 C42 H42 120.1 . . ?
Ca2 C42 H42 122.2 . . ?
C44 C43 C42 123.93(13) . . ?
C44 C43 C38 118.50(13) . . ?
C42 C43 C38 117.57(12) . . ?
C44 C43 Ca2 121.97(9) . . ?
C42 C43 Ca2 73.92(8) . . ?
C38 C43 Ca2 73.79(7) . . ?
C44 C43 Ca1 123.04(9) . . ?
C42 C43 Ca1 72.02(7) . . ?
C38 C43 Ca1 75.59(7) . . ?
Ca2 C43 Ca1 114.98(5) . . ?
C43 C44 C45 123.16(13) . . ?
C43 C44 H44 118.4 . . ?
C45 C44 H44 118.4 . . ?
C46 C45 C50 119.01(14) . . ?
C46 C45 C44 122.49(14) . . ?
C50 C45 C44 118.49(13) . . ?
C47 C46 C45 121.07(15) . . ?
C47 C46 H46 119.5 . . ?
C45 C46 H46 119.5 . . ?
C46 C47 C48 119.94(15) . . ?
C46 C47 H47 120.0 . . ?
C48 C47 H47 120.0 . . ?
C49 C48 C47 120.31(15) . . ?
C49 C48 H48 119.8 . . ?
C47 C48 H48 119.8 . . ?
C48 C49 C50 120.86(15) . . ?
C48 C49 H49 119.6 . . ?
C50 C49 H49 119.6 . . ?
C49 C50 C45 118.81(14) . . ?
C49 C50 C51 122.55(14) . . ?
C45 C50 C51 118.64(13) . . ?
C38 C51 C50 123.00(13) . . ?
C38 C51 H51 118.5 . . ?
C50 C51 H51 118.5 . . ?
C53 C52 H52A 109.5 . . ?
C53 C52 H52B 109.5 . . ?
H52A C52 H52B 109.5 . . ?
C53 C52 H52C 109.5 . . ?
H52A C52 H52C 109.5 . . ?
H52B C52 H52C 109.5 . . ?
N3 C53 C54 124.53(13) . . ?
N3 C53 C52 120.93(13) . . ?
C54 C53 C52 114.54(13) . . ?
C55 C54 C53 130.20(13) . . ?
C55 C54 H54 114.9 . . ?
C53 C54 H54 114.9 . . ?
N4 C55 C54 124.14(13) . . ?
N4 C55 C56 121.10(13) . . ?
C54 C55 C56 114.75(13) . . ?
C55 C56 H56A 109.5 . . ?
C55 C56 H56B 109.5 . . ?
H56A C56 H56B 109.5 . . ?
C55 C56 H56C 109.5 . . ?
H56A C56 H56C 109.5 . . ?
H56B C56 H56C 109.5 . . ?
C62 C57 C58 120.97(14) . . ?
C62 C57 N3 118.69(13) . . ?
C58 C57 N3 120.08(13) . . ?
C59 C58 C57 118.06(14) . . ?
C59 C58 C63 121.02(14) . . ?
C57 C58 C63 120.85(13) . . ?
C60 C59 C58 121.50(14) . . ?
C60 C59 H59 119.2 . . ?
C58 C59 H59 119.2 . . ?
C61 C60 C59 119.85(15) . . ?
C61 C60 H60 120.1 . . ?
C59 C60 H60 120.1 . . ?
C60 C61 C62 121.22(15) . . ?
C60 C61 H61 119.4 . . ?
C62 C61 H61 119.4 . . ?
C61 C62 C57 118.39(14) . . ?
C61 C62 C68 120.96(13) . . ?
C57 C62 C68 120.62(13) . . ?
C58 C63 C64 109.74(12) . . ?
C58 C63 C66 113.73(13) . . ?
C64 C63 C66 110.63(13) . . ?
C58 C63 H63 107.5 . . ?
C64 C63 H63 107.5 . . ?
C66 C63 H63 107.5 . . ?
C65 C64 C63 114.37(14) . . ?
C65 C64 H64A 108.7 . . ?
C63 C64 H64A 108.7 . . ?
C65 C64 H64B 108.7 . . ?
C63 C64 H64B 108.7 . . ?
H64A C64 H64B 107.6 . . ?
C64 C65 H65A 109.5 . . ?
C64 C65 H65B 109.5 . . ?
H65A C65 H65B 109.5 . . ?
C64 C65 H65C 109.5 . . ?
H65A C65 H65C 109.5 . . ?
H65B C65 H65C 109.5 . . ?
C67 C66 C63 113.97(15) . . ?
C67 C66 H66A 108.8 . . ?
C63 C66 H66A 108.8 . . ?
C67 C66 H66B 108.8 . . ?
C63 C66 H66B 108.8 . . ?
H66A C66 H66B 107.7 . . ?
C66 C67 H67A 109.5 . . ?
C66 C67 H67B 109.5 . . ?
H67A C67 H67B 109.5 . . ?
C66 C67 H67C 109.5 . . ?
H67A C67 H67C 109.5 . . ?
H67B C67 H67C 109.5 . . ?
C62 C68 C69 113.07(13) . . ?
C62 C68 C71 111.80(12) . . ?
C69 C68 C71 111.66(13) . . ?
C62 C68 H68 106.6 . . ?
C69 C68 H68 106.6 . . ?
C71 C68 H68 106.6 . . ?
C70 C69 C68 113.48(14) . . ?
C70 C69 H69A 108.9 . . ?
C68 C69 H69A 108.9 . . ?
C70 C69 H69B 108.9 . . ?
C68 C69 H69B 108.9 . . ?
H69A C69 H69B 107.7 . . ?
C69 C70 H70A 109.5 . . ?
C69 C70 H70B 109.5 . . ?
H70A C70 H70B 109.5 . . ?
C69 C70 H70C 109.5 . . ?
H70A C70 H70C 109.5 . . ?
H70B C70 H70C 109.5 . . ?
C72 C71 C68 114.39(14) . . ?
C72 C71 H71A 108.7 . . ?
C68 C71 H71A 108.7 . . ?
C72 C71 H71B 108.7 . . ?
C68 C71 H71B 108.7 . . ?
H71A C71 H71B 107.6 . . ?
C71 C72 H72A 109.5 . . ?
C71 C72 H72B 109.5 . . ?
H72A C72 H72B 109.5 . . ?
C71 C72 H72C 109.5 . . ?
H72A C72 H72C 109.5 . . ?
H72B C72 H72C 109.5 . . ?
C74 C73 C78 120.79(14) . . ?
C74 C73 N4 118.75(13) . . ?
C78 C73 N4 120.19(14) . . ?
C75 C74 C73 118.10(15) . . ?
C75 C74 C79 120.97(15) . . ?
C73 C74 C79 120.88(13) . . ?
C76 C75 C74 121.31(18) . . ?
C76 C75 H75 119.3 . . ?
C74 C75 H75 119.3 . . ?
C77 C76 C75 120.09(17) . . ?
C77 C76 H76 120.0 . . ?
C75 C76 H76 120.0 . . ?
C76 C77 C78 121.51(17) . . ?
C76 C77 H77 119.2 . . ?
C78 C77 H77 119.2 . . ?
C77 C78 C73 118.19(16) . . ?
C77 C78 C84A 120.8(7) . . ?
C73 C78 C84A 120.5(7) . . ?
C77 C78 C84B 122.8(18) . . ?
C73 C78 C84B 117.1(16) . . ?
C77 C78 C84 116.4(3) . . ?
C73 C78 C84 124.8(3) . . ?
C74 C79 C80 113.31(13) . . ?
C74 C79 C82 111.13(13) . . ?
C80 C79 C82 111.43(13) . . ?
C74 C79 H79 106.8 . . ?
C80 C79 H79 106.8 . . ?
C82 C79 H79 106.8 . . ?
C81 C80 C79 113.84(14) . . ?
C81 C80 H80A 108.8 . . ?
C79 C80 H80A 108.8 . . ?
C81 C80 H80B 108.8 . . ?
C79 C80 H80B 108.8 . . ?
H80A C80 H80B 107.7 . . ?
C80 C81 H81A 109.5 . . ?
C80 C81 H81B 109.5 . . ?
H81A C81 H81B 109.5 . . ?
C80 C81 H81C 109.5 . . ?
H81A C81 H81C 109.5 . . ?
H81B C81 H81C 109.5 . . ?
C83 C82 C79 114.12(15) . . ?
C83 C82 H82A 108.7 . . ?
C79 C82 H82A 108.7 . . ?
C83 C82 H82B 108.7 . . ?
C79 C82 H82B 108.7 . . ?
H82A C82 H82B 107.6 . . ?
C82 C83 H83A 109.5 . . ?
C82 C83 H83B 109.5 . . ?
H83A C83 H83B 109.5 . . ?
C82 C83 H83C 109.5 . . ?
H83A C83 H83C 109.5 . . ?
H83B C83 H83C 109.5 . . ?
C87A C88A H88A 109.5 . . ?
C87A C88A H88B 109.5 . . ?
H88A C88A H88B 109.5 . . ?
C87A C88A H88C 109.5 . . ?
H88A C88A H88C 109.5 . . ?
H88B C88A H88C 109.5 . . ?
C87B C88A H88D 109.5 . . ?
C87B C88A H88E 109.5 . . ?
H88D C88A H88E 109.5 . . ?
C87B C88A H88F 109.5 . . ?
H88D C88A H88F 109.5 . . ?
H88E C88A H88F 109.5 . . ?
C87 C84 C85 108.4(5) . . ?
C87 C84 C78 114.0(5) . . ?
C85 C84 C78 113.0(4) . . ?
C87 C84 H84 107.0 . . ?
C85 C84 H84 107.0 . . ?
C78 C84 H84 107.0 . . ?
C86 C85 C84 111.5(4) . . ?
C86 C85 H85A 109.3 . . ?
C84 C85 H85A 109.3 . . ?
C86 C85 H85B 109.3 . . ?
C84 C85 H85B 109.3 . . ?
H85A C85 H85B 108.0 . . ?
C85 C86 H86A 109.5 . . ?
C85 C86 H86B 109.5 . . ?
H86A C86 H86B 109.5 . . ?
C85 C86 H86C 109.5 . . ?
H86A C86 H86C 109.5 . . ?
H86B C86 H86C 109.5 . . ?
C88 C87 C84 116.2(5) . . ?
C88 C87 H87A 108.2 . . ?
C84 C87 H87A 108.2 . . ?
C88 C87 H87B 108.2 . . ?
C84 C87 H87B 108.2 . . ?
H87A C87 H87B 107.4 . . ?
C87 C88 H88G 109.5 . . ?
C87 C88 H88H 109.5 . . ?
H88G C88 H88H 109.5 . . ?
C87 C88 H88I 109.5 . . ?
H88G C88 H88I 109.5 . . ?
H88H C88 H88I 109.5 . . ?
C78 C84A C87A 111.6(10) . . ?
C78 C84A C85A 105.5(8) . . ?
C87A C84A C85A 106.6(10) . . ?
C78 C84A H84A 111.0 . . ?
C87A C84A H84A 111.0 . . ?
C85A C84A H84A 111.0 . . ?
C86A C85A C84A 110.0(6) . . ?
C86A C85A H85C 109.7 . . ?
C84A C85A H85C 109.7 . . ?
C86A C85A H85D 109.7 . . ?
C84A C85A H85D 109.7 . . ?
H85C C85A H85D 108.2 . . ?
C85A C86A H86D 109.5 . . ?
C85A C86A H86E 109.5 . . ?
H86D C86A H86E 109.5 . . ?
C85A C86A H86F 109.5 . . ?
H86D C86A H86F 109.5 . . ?
H86E C86A H86F 109.5 . . ?
C88A C87A C84A 111.0(8) . . ?
C88A C87A H87C 109.4 . . ?
C84A C87A H87C 109.4 . . ?
C88A C87A H87D 109.4 . . ?
C84A C87A H87D 109.4 . . ?
H87C C87A H87D 108.0 . . ?
C78 C84B C87B 111.3(19) . . ?
C78 C84B C85B 131.9(17) . . ?
C87B C84B C85B 111.8(13) . . ?
C78 C84B H84B 97.3 . . ?
C87B C84B H84B 97.3 . . ?
C85B C84B H84B 97.3 . . ?
C86B C85B C84B 107(2) . . ?
C86B C85B H85E 110.4 . . ?
C84B C85B H85E 110.4 . . ?
C86B C85B H85F 110.4 . . ?
C84B C85B H85F 110.4 . . ?
H85E C85B H85F 108.6 . . ?
C85B C86B H86G 109.5 . . ?
C85B C86B H86H 109.5 . . ?
H86G C86B H86H 109.5 . . ?
C85B C86B H86I 109.5 . . ?
H86G C86B H86I 109.5 . . ?
H86H C86B H86I 109.5 . . ?
C88A C87B C84B 119.9(18) . . ?
C88A C87B H87E 107.3 . . ?
C84B C87B H87E 107.3 . . ?
C88A C87B H87F 107.3 . . ?
C84B C87B H87F 107.3 . . ?
H87E C87B H87F 106.9 . . ?
C90 C89 H89A 109.5 . . ?
C90 C89 H89B 109.5 . . ?
H89A C89 H89B 109.5 . . ?
C90 C89 H89C 109.5 . . ?
H89A C89 H89C 109.5 . . ?
H89B C89 H89C 109.5 . . ?
C91 C90 C89 115.9(5) . . ?
C91 C90 H90A 108.3 . . ?
C89 C90 H90A 108.3 . . ?
C91 C90 H90B 108.3 . . ?
C89 C90 H90B 108.3 . . ?
H90A C90 H90B 107.4 . . ?
C90 C91 C92 117.2(4) . . ?
C90 C91 H91A 108.0 . . ?
C92 C91 H91A 108.0 . . ?
C90 C91 H91B 108.0 . . ?
C92 C91 H91B 108.0 . . ?
H91A C91 H91B 107.2 . . ?
C93 C92 C91 114.0(3) . . ?
C93 C92 H92A 108.8 . . ?
C91 C92 H92A 108.8 . . ?
C93 C92 H92B 108.8 . . ?
C91 C92 H92B 108.8 . . ?
H92A C92 H92B 107.6 . . ?
C92 C93 C94 113.6(4) . . ?
C92 C93 H93A 108.8 . . ?
C94 C93 H93A 108.8 . . ?
C92 C93 H93B 108.8 . . ?
C94 C93 H93B 108.8 . . ?
H93A C93 H93B 107.7 . . ?
C93 C94 H94A 109.5 . . ?
C93 C94 H94B 109.5 . . ?
H94A C94 H94B 109.5 . . ?
C93 C94 H94C 109.5 . . ?
H94A C94 H94C 109.5 . . ?
H94B C94 H94C 109.5 . . ?
C96 C95 H95A 109.5 . . ?
C96 C95 H95B 109.5 . . ?
H95A C95 H95B 109.5 . . ?
C96 C95 H95C 109.5 . . ?
H95A C95 H95C 109.5 . . ?
H95B C95 H95C 109.5 . . ?
C97 C96 C95 116.8(11) . . ?
C97 C96 H96A 108.1 . . ?
C95 C96 H96A 108.1 . . ?
C97 C96 H96B 108.1 . . ?
C95 C96 H96B 108.1 . . ?
H96A C96 H96B 107.3 . . ?
C97 C97 C96 113.3(14) 5_676 . ?
C97 C97 H97A 108.9 5_676 . ?
C96 C97 H97A 108.9 . . ?
C97 C97 H97B 108.9 5_676 . ?
C96 C97 H97B 108.9 . . ?
H97A C97 H97B 107.7 . . ?
C90A C89A H89D 109.5 . . ?
C90A C89A H89E 109.5 . . ?
H89D C89A H89E 109.5 . . ?
C90A C89A H89F 109.5 . . ?
H89D C89A H89F 109.5 . . ?
H89E C89A H89F 109.5 . . ?
C91A C90A C89A 116.5(11) . . ?
C91A C90A H90C 108.2 . . ?
C89A C90A H90C 108.2 . . ?
C91A C90A H90D 108.2 . . ?
C89A C90A H90D 108.2 . . ?
H90C C90A H90D 107.3 . . ?
C92A C91A C90A 120.0(9) . . ?
C92A C91A H91C 107.3 . . ?
C90A C91A H91C 107.3 . . ?
C92A C91A H91D 107.3 . . ?
C90A C91A H91D 107.3 . . ?
H91C C91A H91D 106.9 . . ?
C91A C92A C93A 114.5(10) . . ?
C91A C92A H92C 108.6 . . ?
C93A C92A H92C 108.6 . . ?
C91A C92A H92D 108.6 . . ?
C93A C92A H92D 108.6 . . ?
H92C C92A H92D 107.6 . . ?
C94A C93A C92A 115.5(10) . . ?
C94A C93A H93C 108.4 . . ?
C92A C93A H93C 108.4 . . ?
C94A C93A H93D 108.4 . . ?
C92A C93A H93D 108.4 . . ?
H93C C93A H93D 107.5 . . ?
C93A C94A H94D 109.5 . . ?
C93A C94A H94E 109.5 . . ?
H94D C94A H94E 109.5 . . ?
C93A C94A H94F 109.5 . . ?
H94D C94A H94F 109.5 . . ?
H94E C94A H94F 109.5 . . ?

loop_
_geom_bond_atom_site_label_1
_geom_bond_atom_site_label_2
_geom_bond_distance
_geom_bond_site_symmetry_2
_geom_bond_publ_flag
Ca1 N2 2.3385(11) . ?
Ca1 N1 2.3452(12) . ?
Ca1 C42 2.6807(14) . ?
Ca1 C41 2.6956(15) . ?
Ca1 C40 2.7046(14) . ?
Ca1 C39 2.7152(14) . ?
Ca1 C43 2.7456(13) . ?
Ca1 C38 2.7761(13) . ?
Ca2 N4 2.3384(12) . ?
Ca2 N3 2.3481(12) . ?
Ca2 C42 2.7015(14) . ?
Ca2 C38 2.7055(13) . ?
Ca2 C39 2.7081(14) . ?
Ca2 C43 2.7153(14) . ?
Ca2 C41 2.7174(14) . ?
Ca2 C40 2.7263(14) . ?
N1 C2 1.3239(18) . ?
N1 C6 1.4357(18) . ?
N2 C4 1.3328(18) . ?
N2 C22 1.4278(17) . ?
N3 C53 1.3265(18) . ?
N3 C57 1.4324(19) . ?
N4 C55 1.3319(18) . ?
N4 C73 1.4288(18) . ?
C1 C2 1.5200(19) . ?
C1 H1A 0.9800 . ?
C1 H1B 0.9800 . ?
C1 H1C 0.9800 . ?
C2 C3 1.411(2) . ?
C3 C4 1.399(2) . ?
C3 H3 0.9500 . ?
C4 C5 1.5162(19) . ?
C5 H5A 0.9800 . ?
C5 H5B 0.9800 . ?
C5 H5C 0.9800 . ?
C6 C7 1.413(2) . ?
C6 C11 1.417(2) . ?
C7 C8 1.396(2) . ?
C7 C12 1.530(2) . ?
C8 C9 1.388(3) . ?
C8 H8 0.9500 . ?
C9 C10 1.380(3) . ?
C9 H9 0.9500 . ?
C10 C11 1.398(2) . ?
C10 H10 0.9500 . ?
C11 C17 1.523(2) . ?
C12 C13 1.536(2) . ?
C12 C15 1.543(2) . ?
C12 H12 1.0000 . ?
C13 C14 1.523(3) . ?
C13 H13A 0.9900 . ?
C13 H13B 0.9900 . ?
C14 H14A 0.9800 . ?
C14 H14B 0.9800 . ?
C14 H14C 0.9800 . ?
C15 C16 1.517(3) . ?
C15 H15A 0.9900 . ?
C15 H15B 0.9900 . ?
C16 H16A 0.9800 . ?
C16 H16B 0.9800 . ?
C16 H16C 0.9800 . ?
C17 C18 1.536(2) . ?
C17 C20 1.544(2) . ?
C17 H17 1.0000 . ?
C18 C19 1.524(3) . ?
C18 H18A 0.9900 . ?
C18 H18B 0.9900 . ?
C19 H19A 0.9800 . ?
C19 H19B 0.9800 . ?
C19 H19C 0.9800 . ?
C20 C21 1.520(3) . ?
C20 H20A 0.9900 . ?
C20 H20B 0.9900 . ?
C21 H21A 0.9800 . ?
C21 H21B 0.9800 . ?
C21 H21C 0.9800 . ?
C22 C23 1.412(2) . ?
C22 C27 1.415(2) . ?
C23 C24 1.399(2) . ?
C23 C28 1.523(2) . ?
C24 C25 1.387(2) . ?
C24 H24 0.9500 . ?
C25 C26 1.389(2) . ?
C25 H25 0.9500 . ?
C26 C27 1.395(2) . ?
C26 H26 0.9500 . ?
C27 C33 1.525(2) . ?
C28 C29 1.539(2) . ?
C28 C31 1.540(2) . ?
C28 H28 1.0000 . ?
C29 C30 1.521(2) . ?
C29 H29A 0.9900 . ?
C29 H29B 0.9900 . ?
C30 H30A 0.9800 . ?
C30 H30B 0.9800 . ?
C30 H30C 0.9800 . ?
C31 C32 1.524(2) . ?
C31 H31A 0.9900 . ?
C31 H31B 0.9900 . ?
C32 H32A 0.9800 . ?
C32 H32B 0.9800 . ?
C32 H32C 0.9800 . ?
C33 C36 1.539(2) . ?
C33 C34 1.542(2) . ?
C33 H33 1.0000 . ?
C34 C35 1.520(2) . ?
C34 H34A 0.9900 . ?
C34 H34B 0.9900 . ?
C35 H35A 0.9800 . ?
C35 H35B 0.9800 . ?
C35 H35C 0.9800 . ?
C36 C37 1.526(2) . ?
C36 H36A 0.9900 . ?
C36 H36B 0.9900 . ?
C37 H37A 0.9800 . ?
C37 H37B 0.9800 . ?
C37 H37C 0.9800 . ?
C38 C51 1.386(2) . ?
C38 C39 1.4489(19) . ?
C38 C43 1.4801(19) . ?
C39 C40 1.441(2) . ?
C39 H39 0.9500 . ?
C40 C41 1.387(2) . ?
C40 H40 0.9500 . ?
C41 C42 1.434(2) . ?
C41 H41 0.9500 . ?
C42 C43 1.453(2) . ?
C42 H42 0.9500 . ?
C43 C44 1.380(2) . ?
C44 C45 1.430(2) . ?
C44 H44 0.9500 . ?
C45 C46 1.401(2) . ?
C45 C50 1.426(2) . ?
C46 C47 1.386(2) . ?
C46 H46 0.9500 . ?
C47 C48 1.389(3) . ?
C47 H47 0.9500 . ?
C48 C49 1.388(2) . ?
C48 H48 0.9500 . ?
C49 C50 1.402(2) . ?
C49 H49 0.9500 . ?
C50 C51 1.431(2) . ?
C51 H51 0.9500 . ?
C52 C53 1.5223(19) . ?
C52 H52A 0.9800 . ?
C52 H52B 0.9800 . ?
C52 H52C 0.9800 . ?
C53 C54 1.406(2) . ?
C54 C55 1.401(2) . ?
C54 H54 0.9500 . ?
C55 C56 1.517(2) . ?
C56 H56A 0.9800 . ?
C56 H56B 0.9800 . ?
C56 H56C 0.9800 . ?
C57 C62 1.413(2) . ?
C57 C58 1.415(2) . ?
C58 C59 1.394(2) . ?
C58 C63 1.525(2) . ?
C59 C60 1.386(2) . ?
C59 H59 0.9500 . ?
C60 C61 1.385(2) . ?
C60 H60 0.9500 . ?
C61 C62 1.394(2) . ?
C61 H61 0.9500 . ?
C62 C68 1.524(2) . ?
C63 C64 1.536(2) . ?
C63 C66 1.537(2) . ?
C63 H63 1.0000 . ?
C64 C65 1.522(2) . ?
C64 H64A 0.9900 . ?
C64 H64B 0.9900 . ?
C65 H65A 0.9800 . ?
C65 H65B 0.9800 . ?
C65 H65C 0.9800 . ?
C66 C67 1.525(3) . ?
C66 H66A 0.9900 . ?
C66 H66B 0.9900 . ?
C67 H67A 0.9800 . ?
C67 H67B 0.9800 . ?
C67 H67C 0.9800 . ?
C68 C69 1.537(2) . ?
C68 C71 1.545(2) . ?
C68 H68 1.0000 . ?
C69 C70 1.523(2) . ?
C69 H69A 0.9900 . ?
C69 H69B 0.9900 . ?
C70 H70A 0.9800 . ?
C70 H70B 0.9800 . ?
C70 H70C 0.9800 . ?
C71 C72 1.525(2) . ?
C71 H71A 0.9900 . ?
C71 H71B 0.9900 . ?
C72 H72A 0.9800 . ?
C72 H72B 0.9800 . ?
C72 H72C 0.9800 . ?
C73 C74 1.411(2) . ?
C73 C78 1.416(2) . ?
C74 C75 1.393(2) . ?
C74 C79 1.527(2) . ?
C75 C76 1.383(3) . ?
C75 H75 0.9500 . ?
C76 C77 1.372(3) . ?
C76 H76 0.9500 . ?
C77 C78 1.390(3) . ?
C77 H77 0.9500 . ?
C78 C84A 1.495(10) . ?
C78 C84B 1.529(14) . ?
C78 C84 1.564(7) . ?
C79 C80 1.538(2) . ?
C79 C82 1.545(2) . ?
C79 H79 1.0000 . ?
C80 C81 1.523(2) . ?
C80 H80A 0.9900 . ?
C80 H80B 0.9900 . ?
C81 H81A 0.9800 . ?
C81 H81B 0.9800 . ?
C81 H81C 0.9800 . ?
C82 C83 1.520(3) . ?
C82 H82A 0.9900 . ?
C82 H82B 0.9900 . ?
C83 H83A 0.9800 . ?
C83 H83B 0.9800 . ?
C83 H83C 0.9800 . ?
C88A C87A 1.461(8) . ?
C88A C87B 1.519(14) . ?
C88A H88A 0.9800 . ?
C88A H88B 0.9800 . ?
C88A H88C 0.9800 . ?
C88A H88D 0.9800 . ?
C88A H88E 0.9800 . ?
C88A H88F 0.9800 . ?
C84 C87 1.523(8) . ?
C84 C85 1.531(7) . ?
C84 H84 1.0000 . ?
C85 C86 1.496(7) . ?
C85 H85A 0.9900 . ?
C85 H85B 0.9900 . ?
C86 H86A 0.9800 . ?
C86 H86B 0.9800 . ?
C86 H86C 0.9800 . ?
C87 C88 1.523(7) . ?
C87 H87A 0.9900 . ?
C87 H87B 0.9900 . ?
C88 H88G 0.9800 . ?
C88 H88H 0.9800 . ?
C88 H88I 0.9800 . ?
C84A C87A 1.535(10) . ?
C84A C85A 1.542(11) . ?
C84A H84A 1.0000 . ?
C85A C86A 1.531(7) . ?
C85A H85C 0.9900 . ?
C85A H85D 0.9900 . ?
C86A H86D 0.9800 . ?
C86A H86E 0.9800 . ?
C86A H86F 0.9800 . ?
C87A H87C 0.9900 . ?
C87A H87D 0.9900 . ?
C84B C87B 1.547(14) . ?
C84B C85B 1.547(14) . ?
C84B H84B 1.0000 . ?
C85B C86B 1.513(12) . ?
C85B H85E 0.9900 . ?
C85B H85F 0.9900 . ?
C86B H86G 0.9800 . ?
C86B H86H 0.9800 . ?
C86B H86I 0.9800 . ?
C87B H87E 0.9900 . ?
C87B H87F 0.9900 . ?
C89 C90 1.502(5) . ?
C89 H89A 0.9800 . ?
C89 H89B 0.9800 . ?
C89 H89C 0.9800 . ?
C90 C91 1.492(5) . ?
C90 H90A 0.9900 . ?
C90 H90B 0.9900 . ?
C91 C92 1.513(4) . ?
C91 H91A 0.9900 . ?
C91 H91B 0.9900 . ?
C92 C93 1.505(5) . ?
C92 H92A 0.9900 . ?
C92 H92B 0.9900 . ?
C93 C94 1.512(5) . ?
C93 H93A 0.9900 . ?
C93 H93B 0.9900 . ?
C94 H94A 0.9800 . ?
C94 H94B 0.9800 . ?
C94 H94C 0.9800 . ?
C95 C96 1.503(8) . ?
C95 H95A 0.9800 . ?
C95 H95B 0.9800 . ?
C95 H95C 0.9800 . ?
C96 C97 1.499(8) . ?
C96 H96A 0.9900 . ?
C96 H96B 0.9900 . ?
C97 C97 1.497(8) 5_676 ?
C97 H97A 0.9900 . ?
C97 H97B 0.9900 . ?
C89A C90A 1.513(8) . ?
C89A H89D 0.9800 . ?
C89A H89E 0.9800 . ?
C89A H89F 0.9800 . ?
C90A C91A 1.497(8) . ?
C90A H90C 0.9900 . ?
C90A H90D 0.9900 . ?
C91A C92A 1.493(7) . ?
C91A H91C 0.9900 . ?
C91A H91D 0.9900 . ?
C92A C93A 1.505(7) . ?
C92A H92C 0.9900 . ?
C92A H92D 0.9900 . ?
C93A C94A 1.496(8) . ?
C93A H93C 0.9900 . ?
C93A H93D 0.9900 . ?
C94A H94D 0.9800 . ?
C94A H94E 0.9800 . ?
C94A H94F 0.9800 . ?

loop_
_geom_torsion_atom_site_label_1
_geom_torsion_atom_site_label_2
_geom_torsion_atom_site_label_3
_geom_torsion_atom_site_label_4
_geom_torsion
_geom_torsion_site_symmetry_1
_geom_torsion_site_symmetry_2
_geom_torsion_site_symmetry_3
_geom_torsion_site_symmetry_4
_geom_torsion_publ_flag
C6 N1 C2 C3 178.03(14) . . . . ?
Ca1 N1 C2 C3 4.6(2) . . . . ?
C6 N1 C2 C1 -4.4(2) . . . . ?
Ca1 N1 C2 C1 -177.78(11) . . . . ?
N1 C2 C3 C4 5.6(3) . . . . ?
C1 C2 C3 C4 -172.13(15) . . . . ?
C22 N2 C4 C3 175.75(13) . . . . ?
Ca1 N2 C4 C3 -6.8(2) . . . . ?
C22 N2 C4 C5 -3.19(19) . . . . ?
Ca1 N2 C4 C5 174.27(10) . . . . ?
C2 C3 C4 N2 -4.5(2) . . . . ?
C2 C3 C4 C5 174.48(14) . . . . ?
C2 N1 C6 C7 109.67(16) . . . . ?
Ca1 N1 C6 C7 -75.60(14) . . . . ?
C2 N1 C6 C11 -76.75(18) . . . . ?
Ca1 N1 C6 C11 97.97(13) . . . . ?
C11 C6 C7 C8 1.3(2) . . . . ?
N1 C6 C7 C8 174.73(13) . . . . ?
C11 C6 C7 C12 -179.17(13) . . . . ?
N1 C6 C7 C12 -5.7(2) . . . . ?
C6 C7 C8 C9 -0.8(2) . . . . ?
C12 C7 C8 C9 179.62(15) . . . . ?
C7 C8 C9 C10 0.3(3) . . . . ?
C8 C9 C10 C11 -0.1(3) . . . . ?
C9 C10 C11 C6 0.5(2) . . . . ?
C9 C10 C11 C17 -176.77(15) . . . . ?
C7 C6 C11 C10 -1.1(2) . . . . ?
N1 C6 C11 C10 -174.57(13) . . . . ?
C7 C6 C11 C17 176.18(13) . . . . ?
N1 C6 C11 C17 2.7(2) . . . . ?
C8 C7 C12 C13 -18.2(2) . . . . ?
C6 C7 C12 C13 162.22(13) . . . . ?
C8 C7 C12 C15 109.55(17) . . . . ?
C6 C7 C12 C15 -69.99(18) . . . . ?
C7 C12 C13 C14 -168.89(14) . . . . ?
C15 C12 C13 C14 62.50(19) . . . . ?
C7 C12 C15 C16 -65.9(2) . . . . ?
C13 C12 C15 C16 63.2(2) . . . . ?
C10 C11 C17 C18 -32.1(2) . . . . ?
C6 C11 C17 C18 150.66(14) . . . . ?
C10 C11 C17 C20 92.58(17) . . . . ?
C6 C11 C17 C20 -84.66(16) . . . . ?
C11 C17 C18 C19 -61.2(2) . . . . ?
C20 C17 C18 C19 174.23(16) . . . . ?
C11 C17 C20 C21 156.96(15) . . . . ?
C18 C17 C20 C21 -75.87(19) . . . . ?
C4 N2 C22 C23 92.32(16) . . . . ?
Ca1 N2 C22 C23 -85.65(13) . . . . ?
C4 N2 C22 C27 -91.69(16) . . . . ?
Ca1 N2 C22 C27 90.34(12) . . . . ?
C27 C22 C23 C24 -5.2(2) . . . . ?
N2 C22 C23 C24 170.73(13) . . . . ?
C27 C22 C23 C28 172.62(13) . . . . ?
N2 C22 C23 C28 -11.4(2) . . . . ?
C22 C23 C24 C25 0.4(2) . . . . ?
C28 C23 C24 C25 -177.44(14) . . . . ?
C23 C24 C25 C26 3.6(2) . . . . ?
C24 C25 C26 C27 -2.7(2) . . . . ?
C25 C26 C27 C22 -2.1(2) . . . . ?
C25 C26 C27 C33 174.98(14) . . . . ?
C23 C22 C27 C26 6.0(2) . . . . ?
N2 C22 C27 C26 -169.93(13) . . . . ?
C23 C22 C27 C33 -171.03(13) . . . . ?
N2 C22 C27 C33 13.00(19) . . . . ?
C24 C23 C28 C29 -82.28(17) . . . . ?
C22 C23 C28 C29 99.96(15) . . . . ?
C24 C23 C28 C31 46.29(19) . . . . ?
C22 C23 C28 C31 -131.48(14) . . . . ?
C23 C28 C29 C30 68.89(16) . . . . ?
C31 C28 C29 C30 -59.26(17) . . . . ?
C23 C28 C31 C32 173.20(13) . . . . ?
C29 C28 C31 C32 -58.18(18) . . . . ?
C26 C27 C33 C36 87.83(17) . . . . ?
C22 C27 C33 C36 -95.19(16) . . . . ?
C26 C27 C33 C34 -41.01(19) . . . . ?
C22 C27 C33 C34 135.97(14) . . . . ?
C27 C33 C34 C35 -168.76(14) . . . . ?
C36 C33 C34 C35 62.69(18) . . . . ?
C27 C33 C36 C37 -63.81(17) . . . . ?
C34 C33 C36 C37 63.81(17) . . . . ?
C51 C38 C39 C40 177.20(13) . . . . ?
C43 C38 C39 C40 -1.98(19) . . . . ?
Ca2 C38 C39 C40 60.81(12) . . . . ?
Ca1 C38 C39 C40 -61.56(12) . . . . ?
C51 C38 C39 Ca2 116.39(13) . . . . ?
C43 C38 C39 Ca2 -62.79(10) . . . . ?
Ca1 C38 C39 Ca2 -122.37(4) . . . . ?
C51 C38 C39 Ca1 -121.24(13) . . . . ?
C43 C38 C39 Ca1 59.58(10) . . . . ?
Ca2 C38 C39 Ca1 122.37(4) . . . . ?
C38 C39 C40 C41 0.9(2) . . . . ?
Ca2 C39 C40 C41 61.31(12) . . . . ?
Ca1 C39 C40 C41 -62.00(12) . . . . ?
C38 C39 C40 Ca1 62.95(12) . . . . ?
Ca2 C39 C40 Ca1 123.31(4) . . . . ?
C38 C39 C40 Ca2 -60.36(12) . . . . ?
Ca1 C39 C40 Ca2 -123.31(4) . . . . ?
C39 C40 C41 C42 0.8(2) . . . . ?
Ca1 C40 C41 C42 -61.37(12) . . . . ?
Ca2 C40 C41 C42 61.58(12) . . . . ?
C39 C40 C41 Ca1 62.12(12) . . . . ?
Ca2 C40 C41 Ca1 122.95(4) . . . . ?
C39 C40 C41 Ca2 -60.82(12) . . . . ?
Ca1 C40 C41 Ca2 -122.95(4) . . . . ?
C40 C41 C42 C43 -1.4(2) . . . . ?
Ca1 C41 C42 C43 -63.52(12) . . . . ?
Ca2 C41 C42 C43 60.99(12) . . . . ?
C40 C41 C42 Ca1 62.14(12) . . . . ?
Ca2 C41 C42 Ca1 124.51(4) . . . . ?
C40 C41 C42 Ca2 -62.37(12) . . . . ?
Ca1 C41 C42 Ca2 -124.51(4) . . . . ?
C41 C42 C43 C44 -179.19(13) . . . . ?
Ca1 C42 C43 C44 118.20(13) . . . . ?
Ca2 C42 C43 C44 -118.05(13) . . . . ?
C41 C42 C43 C38 0.29(19) . . . . ?
Ca1 C42 C43 C38 -62.32(10) . . . . ?
Ca2 C42 C43 C38 61.43(10) . . . . ?
C41 C42 C43 Ca2 -61.14(12) . . . . ?
Ca1 C42 C43 Ca2 -123.75(4) . . . . ?
C41 C42 C43 Ca1 62.61(12) . . . . ?
Ca2 C42 C43 Ca1 123.75(4) . . . . ?
C51 C38 C43 C44 1.60(18) . . . . ?
C39 C38 C43 C44 -179.16(12) . . . . ?
Ca2 C38 C43 C44 118.01(12) . . . . ?
Ca1 C38 C43 C44 -120.07(12) . . . . ?
C51 C38 C43 C42 -177.91(12) . . . . ?
C39 C38 C43 C42 1.33(17) . . . . ?
Ca2 C38 C43 C42 -61.50(10) . . . . ?
Ca1 C38 C43 C42 60.42(10) . . . . ?
C51 C38 C43 Ca2 -116.41(12) . . . . ?
C39 C38 C43 Ca2 62.82(10) . . . . ?
Ca1 C38 C43 Ca2 121.92(4) . . . . ?
C51 C38 C43 Ca1 121.67(11) . . . . ?
C39 C38 C43 Ca1 -59.09(10) . . . . ?
Ca2 C38 C43 Ca1 -121.92(4) . . . . ?
C42 C43 C44 C45 177.96(13) . . . . ?
C38 C43 C44 C45 -1.5(2) . . . . ?
Ca2 C43 C44 C45 86.45(15) . . . . ?
Ca1 C43 C44 C45 -92.41(15) . . . . ?
C43 C44 C45 C46 -178.87(13) . . . . ?
C43 C44 C45 C50 0.5(2) . . . . ?
C50 C45 C46 C47 -0.8(2) . . . . ?
C44 C45 C46 C47 178.60(14) . . . . ?
C45 C46 C47 C48 0.3(2) . . . . ?
C46 C47 C48 C49 0.6(2) . . . . ?
C47 C48 C49 C50 -1.0(2) . . . . ?
C48 C49 C50 C45 0.5(2) . . . . ?
C48 C49 C50 C51 -178.92(14) . . . . ?
C46 C45 C50 C49 0.4(2) . . . . ?
C44 C45 C50 C49 -178.99(13) . . . . ?
C46 C45 C50 C51 179.82(13) . . . . ?
C44 C45 C50 C51 0.41(19) . . . . ?
C39 C38 C51 C50 -179.91(13) . . . . ?
C43 C38 C51 C50 -0.7(2) . . . . ?
Ca2 C38 C51 C50 -88.56(15) . . . . ?
Ca1 C38 C51 C50 88.17(15) . . . . ?
C49 C50 C51 C38 179.11(13) . . . . ?
C45 C50 C51 C38 -0.3(2) . . . . ?
C57 N3 C53 C54 176.13(14) . . . . ?
Ca2 N3 C53 C54 -2.1(2) . . . . ?
C57 N3 C53 C52 -3.9(2) . . . . ?
Ca2 N3 C53 C52 177.87(10) . . . . ?
N3 C53 C54 C55 1.9(3) . . . . ?
C52 C53 C54 C55 -178.05(15) . . . . ?
C73 N4 C55 C54 175.00(13) . . . . ?
Ca2 N4 C55 C54 -1.5(2) . . . . ?
C73 N4 C55 C56 -5.1(2) . . . . ?
Ca2 N4 C55 C56 178.38(10) . . . . ?
C53 C54 C55 N4 0.0(3) . . . . ?
C53 C54 C55 C56 -179.91(15) . . . . ?
C53 N3 C57 C62 107.15(15) . . . . ?
Ca2 N3 C57 C62 -74.28(13) . . . . ?
C53 N3 C57 C58 -78.66(17) . . . . ?
Ca2 N3 C57 C58 99.91(12) . . . . ?
C62 C57 C58 C59 0.8(2) . . . . ?
N3 C57 C58 C59 -173.21(13) . . . . ?
C62 C57 C58 C63 177.76(13) . . . . ?
N3 C57 C58 C63 3.69(19) . . . . ?
C57 C58 C59 C60 -0.6(2) . . . . ?
C63 C58 C59 C60 -177.46(14) . . . . ?
C58 C59 C60 C61 -0.4(2) . . . . ?
C59 C60 C61 C62 1.1(2) . . . . ?
C60 C61 C62 C57 -0.8(2) . . . . ?
C60 C61 C62 C68 -178.87(14) . . . . ?
C58 C57 C62 C61 -0.2(2) . . . . ?
N3 C57 C62 C61 173.95(13) . . . . ?
C58 C57 C62 C68 177.89(12) . . . . ?
N3 C57 C62 C68 -7.96(19) . . . . ?
C59 C58 C63 C64 88.69(17) . . . . ?
C57 C58 C63 C64 -88.13(16) . . . . ?
C59 C58 C63 C66 -35.8(2) . . . . ?
C57 C58 C63 C66 147.36(14) . . . . ?
C58 C63 C64 C65 165.57(15) . . . . ?
C66 C63 C64 C65 -68.1(2) . . . . ?
C58 C63 C66 C67 -62.8(2) . . . . ?
C64 C63 C66 C67 173.13(15) . . . . ?
C61 C62 C68 C69 -23.92(19) . . . . ?
C57 C62 C68 C69 158.04(13) . . . . ?
C61 C62 C68 C71 103.13(16) . . . . ?
C57 C62 C68 C71 -74.91(17) . . . . ?
C62 C68 C69 C70 -158.94(14) . . . . ?
C71 C68 C69 C70 73.94(17) . . . . ?
C62 C68 C71 C72 -54.02(19) . . . . ?
C69 C68 C71 C72 73.79(18) . . . . ?
C55 N4 C73 C74 109.55(16) . . . . ?
Ca2 N4 C73 C74 -73.22(14) . . . . ?
C55 N4 C73 C78 -76.40(18) . . . . ?
Ca2 N4 C73 C78 100.83(14) . . . . ?
C78 C73 C74 C75 -0.9(2) . . . . ?
N4 C73 C74 C75 173.14(16) . . . . ?
C78 C73 C74 C79 176.70(15) . . . . ?
N4 C73 C74 C79 -9.3(2) . . . . ?
C73 C74 C75 C76 -0.1(3) . . . . ?
C79 C74 C75 C76 -177.7(2) . . . . ?
C74 C75 C76 C77 1.0(4) . . . . ?
C75 C76 C77 C78 -0.9(4) . . . . ?
C76 C77 C78 C73 -0.1(3) . . . . ?
C76 C77 C78 C84A -171.9(5) . . . . ?
C76 C77 C78 C84B -163.9(12) . . . . ?
C76 C77 C78 C84 170.9(3) . . . . ?
C74 C73 C78 C77 1.0(3) . . . . ?
N4 C73 C78 C77 -172.97(17) . . . . ?
C74 C73 C78 C84A 172.9(6) . . . . ?
N4 C73 C78 C84A -1.1(6) . . . . ?
C74 C73 C78 C84B 165.7(14) . . . . ?
N4 C73 C78 C84B -8.2(14) . . . . ?
C74 C73 C78 C84 -169.2(3) . . . . ?
N4 C73 C78 C84 16.9(4) . . . . ?
C75 C74 C79 C80 -21.4(2) . . . . ?
C73 C74 C79 C80 161.10(14) . . . . ?
C75 C74 C79 C82 104.98(19) . . . . ?
C73 C74 C79 C82 -72.52(19) . . . . ?
C74 C79 C80 C81 -170.17(14) . . . . ?
C82 C79 C80 C81 63.61(18) . . . . ?
C74 C79 C82 C83 -59.7(2) . . . . ?
C80 C79 C82 C83 67.8(2) . . . . ?
C77 C78 C84 C87 -53.1(6) . . . . ?
C73 C78 C84 C87 117.2(5) . . . . ?
C77 C78 C84 C85 71.3(5) . . . . ?
C73 C78 C84 C85 -118.4(4) . . . . ?
C87 C84 C85 C86 -172.1(6) . . . . ?
C78 C84 C85 C86 60.5(7) . . . . ?
C85 C84 C87 C88 67.7(7) . . . . ?
C78 C84 C87 C88 -165.5(5) . . . . ?
C77 C78 C84A C87A -36.2(12) . . . . ?
C73 C78 C84A C87A 152.2(7) . . . . ?
C77 C78 C84A C85A 79.2(9) . . . . ?
C73 C78 C84A C85A -92.5(11) . . . . ?
C78 C84A C85A C86A 168.2(8) . . . . ?
C87A C84A C85A C86A -73.1(11) . . . . ?
C78 C84A C87A C88A -69.6(14) . . . . ?
C85A C84A C87A C88A 175.8(7) . . . . ?
C77 C78 C84B C87B -52(3) . . . . ?
C73 C78 C84B C87B 144(2) . . . . ?
C77 C78 C84B C85B 101(4) . . . . ?
C73 C78 C84B C85B -63(5) . . . . ?
C78 C84B C85B C86B -75(4) . . . . ?
C87B C84B C85B C86B 77(3) . . . . ?
C78 C84B C87B C88A -45(4) . . . . ?
C85B C84B C87B C88A 157(2) . . . . ?
C89 C90 C91 C92 -179.5(4) . . . . ?
C90 C91 C92 C93 -173.3(4) . . . . ?
C91 C92 C93 C94 -177.4(4) . . . . ?
C95 C96 C97 C97 -172.1(18) . . . 5_676 ?
C89A C90A C91A C92A 172.7(18) . . . . ?
C90A C91A C92A C93A -174(2) . . . . ?
C91A C92A C93A C94A 177.6(17) . . . . ?
